data_7031723
loop_
_publ_author_name
'Heinl, S.'
'Scheer, M.'

_publ_section_title
;
 Low temperature activation of S8, Sered and \a-Te with [Cp(BIG)Fe(CO)2]
 radicals.
;
_journal_issue 43
_journal_name_full 'Dalton transactions (Cambridge, England : 2003)'
_journal_page_first 16139
_journal_page_last 16142
_journal_paper_doi 10.1039/c4dt01764a
_journal_volume 43
_journal_year 2014
_chemical_compound_source 'see text'
_chemical_formula_moiety 'C110 H130 Fe2 S4'
_chemical_formula_sum 'C110 H130 Fe2 S4'
_chemical_formula_weight 1692.13
_chemical_name_systematic ?
_space_group_IT_number 2
_symmetry_cell_setting triclinic
_symmetry_Int_Tables_number 2
_symmetry_space_group_name_Hall '-P 1'
_symmetry_space_group_name_H-M 'P -1'
_atom_sites_solution_hydrogens geom
_atom_sites_solution_primary direct
_atom_sites_solution_secondary difmap
_cell_angle_alpha 107.255(1)
_cell_angle_beta 101.438(1)
_cell_angle_gamma 95.228(1)
_cell_formula_units_Z 2
_cell_length_a 14.1813(1)
_cell_length_b 15.5102(1)
_cell_length_c 23.3895(1)
_cell_measurement_reflns_used 36734
_cell_measurement_temperature 123.0(3)
_cell_measurement_theta_max 66.5521
_cell_measurement_theta_min 3.3759
_cell_volume 4753.33(6)
_computing_cell_refinement
;
CrysAlisPro, Agilent Technologies,
Version 1.171.36.21 (release 14-08-2012 CrysAlis171 .NET)
(compiled Sep 14 2012,17:21:16)
;
_computing_data_collection
;
CrysAlisPro, Agilent Technologies,
Version 1.171.36.21 (release 14-08-2012 CrysAlis171 .NET)
(compiled Sep 14 2012,17:21:16)
;
_computing_data_reduction
;
CrysAlisPro, Agilent Technologies,
Version 1.171.36.21 (release 14-08-2012 CrysAlis171 .NET)
(compiled Sep 14 2012,17:21:16)
;
_computing_molecular_graphics 'SXGRAPH (Farrugia, 1999)'
_computing_publication_material 'PLATON (Spek, 2003)'
_computing_structure_refinement 'SHELXL-97 (Sheldrick, 1997)'
_computing_structure_solution 'SIR-97 (Altomare, 1999)'
_diffrn_ambient_temperature 123.0(3)
_diffrn_detector_area_resol_mean 10.5431
_diffrn_measured_fraction_theta_full 0.995
_diffrn_measured_fraction_theta_max 0.995
_diffrn_measurement_device_type 'Xcalibur, Ruby, Gemini ultra'
_diffrn_measurement_method '\w scans'
_diffrn_radiation_monochromator mirror
_diffrn_radiation_probe x-ray
_diffrn_radiation_source 'Enhance Ultra (Cu) X-ray Source'
_diffrn_radiation_type CuK\a
_diffrn_radiation_wavelength 1.54178
_diffrn_reflns_av_R_equivalents 0.0295
_diffrn_reflns_av_unetI/netI 0.0296
_diffrn_reflns_limit_h_max 16
_diffrn_reflns_limit_h_min -14
_diffrn_reflns_limit_k_max 18
_diffrn_reflns_limit_k_min -18
_diffrn_reflns_limit_l_max 26
_diffrn_reflns_limit_l_min -27
_diffrn_reflns_number 66247
_diffrn_reflns_reduction_process
;
;
_diffrn_reflns_theta_full 66.66
_diffrn_reflns_theta_max 66.66
_diffrn_reflns_theta_min 3.38
_exptl_absorpt_coefficient_mu 3.612
_exptl_absorpt_correction_T_max 0.595
_exptl_absorpt_correction_T_min 0.353
_exptl_absorpt_correction_type analytical
_exptl_absorpt_process_details
;
CrysAlisPro, Agilent Technologies,
Version 1.171.36.21 (release 14-08-2012 CrysAlis171 .NET)
(compiled Sep 14 2012,17:21:16)
Analytical numeric absorption correction using a multifaceted crystal
            model based on expressions derived by R.C. Clark & J.S. Reid.
(Clark, R. C. & Reid, J. S. (1995). Acta Cryst. A51, 887-897)
;
_exptl_crystal_colour red
_exptl_crystal_density_diffrn 1.182
_exptl_crystal_density_method 'Not Measured'
_exptl_crystal_description block
_exptl_crystal_F_000 1812
_exptl_crystal_size_max 0.4358
_exptl_crystal_size_mid 0.3376
_exptl_crystal_size_min 0.1862
_refine_diff_density_max 0.980
_refine_diff_density_min -0.340
_refine_diff_density_rms 0.043
_refine_ls_extinction_method none
_refine_ls_goodness_of_fit_ref 0.996
_refine_ls_hydrogen_treatment constr
_refine_ls_matrix_type full
_refine_ls_number_parameters 1072
_refine_ls_number_reflns 16722
_refine_ls_number_restraints 0
_refine_ls_restrained_S_all 0.996
_refine_ls_R_factor_all 0.0335
_refine_ls_R_factor_gt 0.0296
_refine_ls_shift/su_max 0.004
_refine_ls_shift/su_mean 0.000
_refine_ls_structure_factor_coef Fsqd
_refine_ls_weighting_details 'calc w=1/[\s^2^(Fo^2^)+(0.0545P)^2^]         where P=(Fo^2^+2Fc^2^)/3'
_refine_ls_weighting_scheme calc
_refine_ls_wR_factor_gt 0.0784
_refine_ls_wR_factor_ref 0.0794
_reflns_number_gt 14430
_reflns_number_total 16722
_reflns_threshold_expression >2\s(i)
_cod_data_source_file c4dt01764a2.cif
_cod_data_source_block 6a
_cod_depositor_comments
;
The following automatic conversions were performed:

'_symmetry_cell_setting' value 'Triclinic' changed to 'triclinic'
according to
/usr/data/users/saulius/crontab/automatic-downloads/rss-feeds/RSC/lib/dictionaries/cif_core.dic
dictionary named 'cif_core.dic' version 2.4.2 from 2011-04-26.

Automatic conversion script
Id: cif_fix_values 2281 2013-09-26 08:29:07Z andrius 

 Adding full bibliography for 7031718--7031724.cif.
;
_cod_database_code 7031723

loop_
_symmetry_equiv_pos_site_id
_symmetry_equiv_pos_as_xyz
1 x,y,z
2 -x,-y,-z

loop_
_atom_site_aniso_label
_atom_site_aniso_U_11
_atom_site_aniso_U_22
_atom_site_aniso_U_33
_atom_site_aniso_U_23
_atom_site_aniso_U_13
_atom_site_aniso_U_12
Fe1 0.0181(1) 0.0164(1) 0.0143(1) 0.0042(1) 0.0029(1) 0.0015(1)
Fe2 0.0174(1) 0.0168(1) 0.0141(1) 0.0043(1) 0.0025(1) 0.0019(1)
S1 0.0201(2) 0.0250(2) 0.0169(2) 0.0021(1) 0.0008(1) 0.0039(1)
S2 0.0193(2) 0.0240(2) 0.0181(2) 0.0021(1) 0.0020(1) 0.0044(1)
S3 0.0269(2) 0.0201(2) 0.0170(2) 0.0066(1) 0.0053(1) 0.0060(1)
S4 0.0197(2) 0.0219(2) 0.0159(2) 0.0034(1) 0.0038(1) 0.0004(1)
C1 0.0225(7) 0.0186(7) 0.0145(7) 0.0029(6) 0.0048(6) 0.0023(6)
C2 0.0218(7) 0.0201(8) 0.0141(7) 0.0036(6) 0.0049(6) 0.0015(6)
C3 0.0215(7) 0.0180(7) 0.0154(7) 0.0040(6) 0.0064(6) 0.0034(6)
C4 0.0211(7) 0.0172(7) 0.0149(7) 0.0023(6) 0.0058(6) 0.0032(6)
C5 0.0219(7) 0.0179(7) 0.0146(7) 0.0026(6) 0.0040(6) 0.0025(6)
C6 0.0202(7) 0.0224(8) 0.0172(7) 0.0069(6) 0.0034(6) 0.0006(6)
C7 0.0293(8) 0.0221(8) 0.0203(8) 0.0041(6) 0.0031(6) 0.0030(6)
C8 0.0247(8) 0.0213(8) 0.0212(8) 0.0052(6) 0.0036(6) 0.0018(6)
C9 0.0371(9) 0.0251(9) 0.0274(9) 0.0112(7) 0.0043(7) 0.0090(7)
C10 0.0268(8) 0.0286(9) 0.0182(7) 0.0036(6) 0.0015(6) 0.0011(7)
C11 0.0261(8) 0.0344(9) 0.0220(8) 0.0121(7) 0.0033(6) 0.0045(7)
C12 0.0392(10) 0.0415(10) 0.0252(9) 0.0152(8) 0.0021(7) 0.0098(8)
C13 0.0353(10) 0.0511(12) 0.0304(9) 0.0178(9) -0.0012(8) 0.0083(9)
C14 0.0461(12) 0.0664(15) 0.0391(11) 0.0242(11) -0.0050(9) 0.0173(10)
C15 0.0494(14) 0.098(2) 0.0574(15) 0.0211(14) -0.0084(11) 0.0322(14)
C16 0.0211(7) 0.0200(8) 0.0235(8) 0.0080(6) 0.0057(6) 0.0029(6)
C17 0.0375(9) 0.0280(9) 0.0249(8) 0.0039(7) 0.0110(7) -0.0046(7)
C18 0.0309(9) 0.0326(9) 0.0236(8) 0.0117(7) 0.0033(7) -0.0031(7)
C19 0.0453(11) 0.0213(9) 0.0466(11) 0.0017(8) 0.0197(9) -0.0064(8)
C20 0.0378(10) 0.0479(12) 0.0364(10) 0.0274(9) 0.0051(8) -0.0007(9)
C21 0.0373(10) 0.0295(10) 0.0534(12) 0.0228(9) 0.0182(9) 0.0066(8)
C22 0.0477(12) 0.0417(12) 0.0917(18) 0.0428(13) 0.0244(12) 0.0072(10)
C23 0.0601(14) 0.0490(13) 0.0608(14) 0.0299(11) 0.0084(11) -0.0073(11)
C24 0.0477(13) 0.0631(16) 0.0671(16) 0.0273(13) 0.0035(11) -0.0106(11)
C25 0.0607(17) 0.086(2) 0.137(3) 0.056(2) 0.0212(18) 0.0116(15)
C26 0.0219(7) 0.0151(7) 0.0196(7) 0.0024(6) 0.0038(6) 0.0017(6)
C27 0.0245(8) 0.0223(8) 0.0246(8) 0.0065(6) 0.0069(6) 0.0018(6)
C28 0.0249(8) 0.0240(8) 0.0206(8) 0.0054(6) 0.0061(6) 0.0045(6)
C29 0.0231(8) 0.0253(8) 0.0355(9) 0.0060(7) 0.0101(7) -0.0004(6)
C30 0.0288(9) 0.0282(9) 0.0217(8) 0.0026(7) 0.0010(7) 0.0064(7)
C31 0.0224(8) 0.0226(8) 0.0316(9) -0.0011(7) 0.0004(7) 0.0021(6)
C32 0.0232(9) 0.0337(10) 0.0423(10) 0.0008(8) -0.0007(8) 0.0010(7)
C33 0.0248(8) 0.0327(9) 0.0343(9) 0.0081(8) 0.0034(7) 0.0028(7)
C34 0.0250(9) 0.0411(11) 0.0443(11) 0.0183(9) 0.0060(8) 0.0028(8)
C35 0.0415(11) 0.0744(16) 0.0462(12) 0.0286(11) 0.0155(9) 0.0286(11)
C36 0.0226(7) 0.0173(7) 0.0160(7) 0.0034(6) 0.0015(6) 0.0001(6)
C37 0.0227(8) 0.0213(8) 0.0212(8) 0.0051(6) 0.0048(6) 0.0009(6)
C38 0.0235(8) 0.0228(8) 0.0228(8) 0.0081(6) 0.0052(6) 0.0038(6)
C39 0.0250(8) 0.0214(8) 0.0288(8) 0.0070(7) 0.0031(7) 0.0059(6)
C40 0.0288(8) 0.0265(9) 0.0258(8) 0.0121(7) 0.0065(7) -0.0003(7)
C41 0.0288(8) 0.0211(8) 0.0238(8) 0.0076(6) -0.0014(6) 0.0000(6)
C42 0.0349(9) 0.0272(9) 0.0348(9) 0.0158(8) 0.0013(7) 0.0032(7)
C43 0.0380(9) 0.0246(9) 0.0333(9) 0.0139(7) 0.0038(8) 0.0025(7)
C44 0.0436(10) 0.0266(9) 0.0356(10) 0.0158(8) 0.0082(8) 0.0058(8)
C45 0.0669(14) 0.0289(10) 0.0552(13) 0.0184(10) 0.0041(11) -0.0059(10)
C46 0.0238(8) 0.0199(8) 0.0158(7) 0.0060(6) 0.0024(6) -0.0011(6)
C47 0.0262(8) 0.0216(8) 0.0230(8) 0.0053(6) 0.0036(6) 0.0013(6)
C48 0.0241(8) 0.0225(8) 0.0226(8) 0.0060(6) 0.0051(6) 0.0014(6)
C49 0.0214(8) 0.0296(9) 0.0274(8) 0.0075(7) 0.0036(6) 0.0014(7)
C50 0.0312(9) 0.0189(8) 0.0267(8) 0.0035(6) 0.0048(7) -0.0006(7)
C51 0.0264(8) 0.0275(9) 0.0225(8) 0.0060(7) 0.0041(6) -0.0047(7)
C52 0.0286(9) 0.0309(9) 0.0322(9) 0.0044(7) 0.0069(7) -0.0072(7)
C53 0.0267(8) 0.0327(9) 0.0304(9) 0.0069(7) 0.0019(7) -0.0033(7)
C54 0.0257(9) 0.0318(9) 0.0355(10) 0.0052(8) -0.0007(7) -0.0025(7)
C55 0.0367(10) 0.0468(12) 0.0406(11) -0.0023(9) -0.0053(9) 0.0015(9)
C56 0.0206(7) 0.0195(7) 0.0134(7) 0.0034(6) 0.0030(6) 0.0023(6)
C57 0.0199(7) 0.0174(7) 0.0140(7) 0.0025(6) 0.0014(6) 0.0010(6)
C58 0.0210(7) 0.0173(7) 0.0143(7) 0.0018(6) 0.0021(6) 0.0005(6)
C59 0.0207(7) 0.0166(7) 0.0131(7) 0.0027(5) 0.0032(6) 0.0016(6)
C60 0.0201(7) 0.0192(7) 0.0135(7) 0.0029(6) 0.0028(6) 0.0034(6)
C61 0.0186(7) 0.0172(7) 0.0191(7) 0.0052(6) 0.0017(6) 0.0007(6)
C62 0.0230(8) 0.0208(8) 0.0215(8) 0.0060(6) 0.0040(6) 0.0027(6)
C63 0.0225(8) 0.0261(8) 0.0196(8) 0.0075(6) 0.0028(6) 0.0027(6)
C64 0.0262(8) 0.0283(9) 0.0215(8) 0.0111(7) 0.0012(6) 0.0023(7)
C65 0.0214(8) 0.0324(9) 0.0276(8) 0.0076(7) 0.0068(7) 0.0062(7)
C66 0.0233(8) 0.0310(9) 0.0299(9) 0.0120(7) 0.0018(7) 0.0061(7)
C67 0.0370(11) 0.0777(16) 0.0474(12) 0.0318(11) 0.0092(9) 0.0272(11)
C68A 0.043(2) 0.055(3) 0.055(3) 0.028(2) 0.016(2) 0.025(2)
C68B 0.038(2) 0.044(2) 0.052(3) 0.005(2) -0.0010(19) 0.0088(18)
C69A 0.066(4) 0.064(4) 0.061(4) 0.008(3) 0.016(3) 0.037(3)
C69B 0.036(2) 0.053(3) 0.066(3) 0.009(3) 0.000(2) 0.019(2)
C70A 0.069(3) 0.097(4) 0.088(4) 0.050(4) 0.027(3) 0.048(3)
C70B 0.046(3) 0.052(3) 0.067(4) 0.014(3) 0.009(3) 0.019(2)
C71 0.0198(7) 0.0181(7) 0.0219(7) 0.0056(6) 0.0071(6) 0.0037(6)
C72 0.0221(8) 0.0233(8) 0.0227(8) 0.0074(6) 0.0047(6) 0.0052(6)
C73 0.0231(8) 0.0235(8) 0.0215(8) 0.0072(6) 0.0043(6) 0.0023(6)
C74 0.0182(7) 0.0263(9) 0.0319(9) 0.0068(7) 0.0038(6) 0.0019(6)
C75 0.0324(9) 0.0275(9) 0.0275(8) 0.0126(7) 0.0110(7) 0.0059(7)
C76 0.0239(8) 0.0248(8) 0.0382(9) 0.0109(7) 0.0132(7) 0.0042(7)
C77 0.0280(9) 0.0368(10) 0.0494(11) 0.0182(9) 0.0154(8) 0.0004(8)
C78 0.0368(10) 0.0335(10) 0.0479(11) 0.0162(9) 0.0179(9) 0.0015(8)
C79 0.0469(12) 0.0393(11) 0.0598(13) 0.0221(10) 0.0221(10) -0.0011(9)
C80 0.0781(17) 0.0410(13) 0.0880(19) 0.0310(13) 0.0382(15) 0.0059(12)
C81 0.0211(7) 0.0187(7) 0.0179(7) 0.0061(6) 0.0059(6) 0.0025(6)
C82 0.0211(7) 0.0221(8) 0.0200(7) 0.0056(6) 0.0034(6) 0.0030(6)
C83 0.0249(8) 0.0192(8) 0.0253(8) 0.0058(6) -0.0010(6) -0.0012(6)
C84 0.0244(8) 0.0198(8) 0.0258(8) 0.0061(6) 0.0054(6) -0.0015(6)
C85 0.0288(8) 0.0241(8) 0.0263(8) 0.0094(7) -0.0029(7) 0.0022(7)
C86 0.0303(8) 0.0216(8) 0.0243(8) 0.0092(6) 0.0068(7) 0.0037(7)
C87 0.0359(9) 0.0240(9) 0.0338(9) 0.0149(7) 0.0014(7) 0.0002(7)
C88 0.0459(10) 0.0255(9) 0.0371(10) 0.0143(8) 0.0076(8) 0.0089(8)
C89 0.0388(10) 0.0282(9) 0.0450(11) 0.0151(8) -0.0014(8) 0.0056(8)
C90 0.0596(14) 0.0543(14) 0.0741(16) 0.0277(13) 0.0152(12) 0.0279(12)
C91 0.0200(7) 0.0222(8) 0.0160(7) 0.0073(6) 0.0029(6) 0.0032(6)
C92 0.0240(8) 0.0210(8) 0.0209(7) 0.0052(6) 0.0051(6) 0.0031(6)
C93 0.0234(8) 0.0205(8) 0.0220(8) 0.0049(6) 0.0046(6) 0.0015(6)
C94 0.0219(8) 0.0279(9) 0.0262(8) 0.0048(7) 0.0054(6) -0.0018(6)
C95 0.0285(8) 0.0254(8) 0.0259(8) 0.0052(7) 0.0083(7) 0.0083(7)
C96 0.0229(8) 0.0340(9) 0.0227(8) 0.0061(7) 0.0067(6) 0.0042(7)
C97 0.0252(9) 0.0414(11) 0.0366(10) 0.0041(8) 0.0127(7) 0.0061(8)
C98 0.0205(8) 0.0367(10) 0.0423(10) 0.0049(8) 0.0085(7) 0.0073(7)
C99 0.0327(10) 0.0461(12) 0.0471(11) 0.0143(9) 0.0076(9) 0.0130(8)
C100 0.0484(12) 0.0645(15) 0.0484(13) 0.0143(11) 0.0058(10) 0.0258(11)
C101 0.0175(7) 0.0206(8) 0.0182(7) 0.0066(6) 0.0007(6) 0.0008(6)
C102 0.0279(8) 0.0254(8) 0.0206(8) 0.0068(6) 0.0061(6) 0.0036(6)
C103 0.0205(7) 0.0255(8) 0.0200(7) 0.0074(6) 0.0030(6) 0.0039(6)
C104 0.0311(9) 0.0210(8) 0.0279(8) 0.0082(7) 0.0031(7) 0.0036(7)
C105 0.0230(8) 0.0336(9) 0.0230(8) 0.0119(7) 0.0060(6) 0.0018(7)
C106 0.0222(8) 0.0282(9) 0.0252(8) 0.0126(7) -0.0019(6) -0.0040(6)
C107 0.0317(9) 0.0309(9) 0.0322(9) 0.0160(8) 0.0012(7) -0.0048(7)
C108 0.0326(9) 0.0229(8) 0.0281(9) 0.0114(7) 0.0052(7) 0.0007(7)
C109 0.0424(10) 0.0271(9) 0.0292(9) 0.0139(7) 0.0085(8) 0.0038(7)
C110 0.0628(13) 0.0406(11) 0.0300(10) 0.0182(8) 0.0100(9) 0.0139(10)

loop_
_atom_site_label
_atom_site_type_symbol
_atom_site_thermal_displace_type
_atom_site_fract_x
_atom_site_fract_y
_atom_site_fract_z
_atom_site_occupancy
_atom_site_U_iso_or_equiv
_atom_site_calc_flag
_atom_site_refinement_flags
_atom_site_disorder_assembly
_atom_site_disorder_group
Fe1 Fe Uani 0.59334(2) 0.33346(1) 0.83986(1) 1.000 0.0167(1) d . . .
Fe2 Fe Uani 0.58767(2) 0.18772(1) 0.68906(1) 1.000 0.0165(1) d . . .
S1 S Uani 0.72660(3) 0.28260(3) 0.83617(2) 1.000 0.0222(1) d . . .
S2 S Uani 0.72422(3) 0.20282(3) 0.75096(2) 1.000 0.0218(1) d . . .
S3 S Uani 0.55543(3) 0.32986(2) 0.73828(2) 1.000 0.0210(1) d . . .
S4 S Uani 0.49814(3) 0.22114(2) 0.75956(2) 1.000 0.0201(1) d . . .
C1 C Uani 0.62152(11) 0.37508(10) 0.93608(6) 1.000 0.0191(4) d . . .
C2 C Uani 0.52151(11) 0.33141(10) 0.90905(6) 1.000 0.0191(4) d . . .
C3 C Uani 0.47504(11) 0.38589(10) 0.87465(6) 1.000 0.0183(4) d . . .
C4 C Uani 0.54714(11) 0.46081(10) 0.87950(6) 1.000 0.0182(4) d . . .
C5 C Uani 0.63734(11) 0.45460(10) 0.91785(6) 1.000 0.0188(4) d . . .
C6 C Uani 0.69024(11) 0.34979(10) 0.98301(7) 1.000 0.0202(4) d . . .
C7 C Uani 0.71005(12) 0.26126(11) 0.97485(7) 1.000 0.0250(5) d . . .
C8 C Uani 0.72873(11) 0.41590(11) 1.04060(7) 1.000 0.0232(5) d . . .
C9 C Uani 0.76509(13) 0.23950(12) 1.02310(8) 1.000 0.0295(5) d . . .
C10 C Uani 0.78305(12) 0.39322(11) 1.08871(7) 1.000 0.0262(5) d . . .
C11 C Uani 0.80182(12) 0.30471(12) 1.08115(7) 1.000 0.0272(5) d . . .
C12 C Uani 0.86092(13) 0.28003(13) 1.13355(8) 1.000 0.0349(6) d . . .
C13 C Uani 0.95866(14) 0.25477(15) 1.12282(9) 1.000 0.0391(6) d . . .
C14 C Uani 1.01859(16) 0.22687(17) 1.17433(10) 1.000 0.0506(7) d . . .
C15 C Uani 1.11495(18) 0.2018(2) 1.16172(12) 1.000 0.0709(10) d . . .
C16 C Uani 0.47562(11) 0.25115(10) 0.92179(7) 1.000 0.0213(4) d . . .
C17 C Uani 0.42070(13) 0.17337(12) 0.87634(8) 1.000 0.0313(5) d . . .
C18 C Uani 0.48746(12) 0.25338(12) 0.98285(8) 1.000 0.0295(5) d . . .
C19 C Uani 0.38467(14) 0.09920(12) 0.89170(9) 1.000 0.0393(6) d . . .
C20 C Uani 0.45068(13) 0.17951(14) 0.99762(9) 1.000 0.0386(6) d . . .
C21 C Uani 0.40070(14) 0.10016(12) 0.95248(9) 1.000 0.0368(6) d . . .
C22 C Uani 0.36423(16) 0.01920(15) 0.97045(13) 1.000 0.0544(8) d . . .
C23 C Uani 0.27030(17) 0.03088(16) 0.99408(11) 1.000 0.0558(8) d . . .
C24 C Uani 0.18258(17) 0.01748(18) 0.94074(12) 1.000 0.0607(9) d . . .
C25 C Uani 0.0911(2) 0.0177(2) 0.96340(18) 1.000 0.0904(13) d . . .
C26 C Uani 0.37008(11) 0.37160(10) 0.84427(7) 1.000 0.0198(4) d . . .
C27 C Uani 0.30020(11) 0.35143(11) 0.87492(7) 1.000 0.0240(5) d . . .
C28 C Uani 0.33784(11) 0.38409(11) 0.78741(7) 1.000 0.0234(5) d . . .
C29 C Uani 0.20150(12) 0.34370(11) 0.84939(8) 1.000 0.0287(5) d . . .
C30 C Uani 0.23906(12) 0.37691(11) 0.76245(7) 1.000 0.0281(5) d . . .
C31 C Uani 0.16923(12) 0.35600(11) 0.79239(8) 1.000 0.0287(5) d . . .
C32 C Uani 0.06170(12) 0.34621(13) 0.76380(9) 1.000 0.0371(6) d . . .
C33 C Uani 0.01196(12) 0.42553(12) 0.79224(8) 1.000 0.0319(5) d . . .
C34 C Uani -0.09532(12) 0.41078(13) 0.75959(9) 1.000 0.0363(6) d . . .
C35 C Uani -0.14837(15) 0.48758(17) 0.78665(10) 1.000 0.0499(8) d . . .
C36 C Uani 0.53183(11) 0.53634(10) 0.85395(7) 1.000 0.0197(4) d . . .
C37 C Uani 0.45364(11) 0.58311(10) 0.86280(7) 1.000 0.0224(5) d . . .
C38 C Uani 0.59826(11) 0.56778(11) 0.82500(7) 1.000 0.0229(5) d . . .
C39 C Uani 0.44279(12) 0.65874(11) 0.84345(7) 1.000 0.0257(5) d . . .
C40 C Uani 0.58692(12) 0.64349(11) 0.80617(7) 1.000 0.0265(5) d . . .
C41 C Uani 0.50905(12) 0.69028(11) 0.81474(7) 1.000 0.0259(5) d . . .
C42 C Uani 0.49765(13) 0.77292(12) 0.79396(8) 1.000 0.0321(5) d . . .
C43 C Uani 0.57422(13) 0.85687(11) 0.83216(8) 1.000 0.0318(5) d . . .
C44 C Uani 0.55941(14) 0.93994(12) 0.81128(9) 1.000 0.0341(6) d . . .
C45 C Uani 0.63390(18) 1.02402(14) 0.84860(11) 1.000 0.0517(7) d . . .
C46 C Uani 0.72698(11) 0.52449(10) 0.94175(7) 1.000 0.0204(4) d . . .
C47 C Uani 0.82015(11) 0.50147(11) 0.94562(7) 1.000 0.0245(5) d . . .
C48 C Uani 0.71930(11) 0.61703(11) 0.96472(7) 1.000 0.0236(5) d . . .
C49 C Uani 0.90237(12) 0.56854(11) 0.97127(7) 1.000 0.0270(5) d . . .
C50 C Uani 0.80165(12) 0.68349(11) 0.99052(7) 1.000 0.0271(5) d . . .
C51 C Uani 0.89492(12) 0.66047(11) 0.99409(7) 1.000 0.0268(5) d . . .
C52 C Uani 0.98475(13) 0.73329(12) 1.02179(8) 1.000 0.0327(5) d . . .
C53 C Uani 0.99814(12) 0.78585(12) 1.08981(8) 1.000 0.0319(5) d . . .
C54 C Uani 1.08536(12) 0.86245(12) 1.11431(8) 1.000 0.0339(5) d . . .
C55 C Uani 1.09045(15) 0.92360(15) 1.17919(9) 1.000 0.0476(6) d . . .
C56 C Uani 0.48033(10) 0.15562(10) 0.60440(6) 1.000 0.0185(4) d . . .
C57 C Uani 0.48028(10) 0.07814(10) 0.62546(6) 1.000 0.0182(4) d . . .
C58 C Uani 0.57502(11) 0.05191(10) 0.63002(6) 1.000 0.0188(4) d . . .
C59 C Uani 0.63517(10) 0.11430(10) 0.61192(6) 1.000 0.0175(4) d . . .
C60 C Uani 0.57680(10) 0.17954(10) 0.59689(6) 1.000 0.0183(4) d . . .
C61 C Uani 0.39294(10) 0.19567(10) 0.58491(7) 1.000 0.0190(4) d . . .
C62 C Uani 0.37283(11) 0.20319(10) 0.52592(7) 1.000 0.0222(5) d . . .
C63 C Uani 0.32705(11) 0.22119(11) 0.62133(7) 1.000 0.0231(5) d . . .
C64 C Uani 0.28910(11) 0.23445(11) 0.50382(7) 1.000 0.0254(5) d . . .
C65 C Uani 0.24384(11) 0.25322(12) 0.59891(8) 1.000 0.0273(5) d . . .
C66 C Uani 0.22347(12) 0.26101(12) 0.54010(8) 1.000 0.0281(5) d . B .
C67 C Uani 0.13445(15) 0.29870(18) 0.51621(10) 1.000 0.0503(8) d . . .
C68A C Uani 0.0681(3) 0.3287(3) 0.5559(2) 0.500 0.0469(16) d P B -1
C68B C Uani 0.0422(3) 0.2510(3) 0.5082(2) 0.500 0.0486(14) d P B -2
C69A C Uani -0.0262(5) 0.3577(5) 0.5251(3) 0.500 0.065(2) d P B -1
C69B C Uani -0.0430(3) 0.3045(4) 0.4989(3) 0.500 0.0550(16) d P B -2
C70A C Uani -0.0067(4) 0.4393(4) 0.5076(3) 0.500 0.077(2) d P B -1
C70B C Uani -0.0528(4) 0.3731(4) 0.5548(3) 0.500 0.0561(19) d P B -2
C71 C Uani 0.39707(11) 0.02582(10) 0.63724(7) 1.000 0.0198(4) d . . .
C72 C Uani 0.31161(11) -0.01157(10) 0.59123(7) 1.000 0.0227(5) d . . .
C73 C Uani 0.40663(11) 0.00315(11) 0.69138(7) 1.000 0.0230(5) d . . .
C74 C Uani 0.23987(11) -0.07202(11) 0.59872(8) 1.000 0.0265(5) d . . .
C75 C Uani 0.33460(12) -0.05611(11) 0.69853(8) 1.000 0.0276(5) d . . .
C76 C Uani 0.25028(12) -0.09577(11) 0.65211(8) 1.000 0.0279(5) d . . .
C77 C Uani 0.17495(13) -0.16269(13) 0.66146(9) 1.000 0.0365(6) d . . .
C78 C Uani 0.21137(14) -0.25038(13) 0.66671(9) 1.000 0.0378(6) d . . .
C79 C Uani 0.13833(15) -0.31296(14) 0.68165(11) 1.000 0.0464(7) d . . .
C80 C Uani 0.1736(2) -0.39912(16) 0.68856(13) 1.000 0.0642(10) d . . .
C81 C Uani 0.60139(11) -0.03151(10) 0.64371(7) 1.000 0.0191(4) d . . .
C82 C Uani 0.53889(11) -0.11467(10) 0.61339(7) 1.000 0.0216(4) d . . .
C83 C Uani 0.68865(11) -0.03208(11) 0.68367(7) 1.000 0.0248(5) d . . .
C84 C Uani 0.56161(11) -0.19467(11) 0.62347(7) 1.000 0.0240(5) d . . .
C85 C Uani 0.71093(12) -0.11227(11) 0.69345(7) 1.000 0.0276(5) d . . .
C86 C Uani 0.64776(12) -0.19488(11) 0.66419(7) 1.000 0.0250(5) d . . .
C87 C Uani 0.67318(13) -0.28037(11) 0.67712(8) 1.000 0.0313(5) d . . .
C88 C Uani 0.75617(14) -0.31760(12) 0.65079(9) 1.000 0.0353(6) d . . .
C89 C Uani 0.78685(14) -0.39735(12) 0.67090(9) 1.000 0.0382(6) d . . .
C90 C Uani 0.86927(18) -0.43582(17) 0.64509(12) 1.000 0.0599(8) d . . .
C91 C Uani 0.73595(11) 0.10589(10) 0.60465(6) 1.000 0.0194(4) d . . .
C92 C Uani 0.81092(11) 0.18090(11) 0.62599(7) 1.000 0.0224(4) d . . .
C93 C Uani 0.75772(11) 0.02057(11) 0.57462(7) 1.000 0.0227(5) d . . .
C94 C Uani 0.90373(11) 0.16980(11) 0.61922(7) 1.000 0.0267(5) d . . .
C95 C Uani 0.85162(12) 0.01015(11) 0.56851(7) 1.000 0.0268(5) d . . .
C96 C Uani 0.92701(12) 0.08379(12) 0.59153(7) 1.000 0.0271(5) d . . .
C97 C Uani 1.03141(12) 0.07181(13) 0.59004(8) 1.000 0.0355(6) d . . .
C98 C Uani 1.10053(12) 0.10434(13) 0.65408(9) 1.000 0.0346(5) d . . .
C99 C Uani 1.07351(14) 0.05498(15) 0.69682(9) 1.000 0.0420(6) d . . .
C100 C Uani 1.14813(16) 0.08268(17) 0.75832(10) 1.000 0.0544(8) d . . .
C101 C Uani 0.60628(10) 0.25149(10) 0.57125(7) 1.000 0.0194(4) d . . .
C102 C Uani 0.58041(12) 0.33823(11) 0.58998(7) 1.000 0.0248(5) d . . .
C103 C Uani 0.65617(11) 0.23199(11) 0.52413(7) 1.000 0.0222(4) d . . .
C104 C Uani 0.60380(12) 0.40277(11) 0.56284(7) 1.000 0.0272(5) d . . .
C105 C Uani 0.67986(11) 0.29717(11) 0.49758(7) 1.000 0.0260(5) d . . .
C106 C Uani 0.65472(11) 0.38402(11) 0.51646(7) 1.000 0.0259(5) d . . .
C107 C Uani 0.67853(13) 0.45462(12) 0.48673(8) 1.000 0.0319(5) d . . .
C108 C Uani 0.61156(12) 0.43815(11) 0.42366(8) 1.000 0.0277(5) d . . .
C109 C Uani 0.62970(14) 0.51616(12) 0.39797(8) 1.000 0.0319(5) d . . .
C110 C Uani 0.57047(16) 0.49646(14) 0.33278(9) 1.000 0.0427(7) d . . .
H7 H Uiso 0.68620 0.21630 0.93670 1.000 0.0300 c R . .
H8 H Uiso 0.71780 0.47590 1.04680 1.000 0.0280 c R . .
H9 H Uiso 0.77780 0.18000 1.01660 1.000 0.0350 c R . .
H10 H Uiso 0.80740 0.43820 1.12680 1.000 0.0310 c R . .
H10A H Uiso 1.12760 0.04960 0.78370 1.000 0.0820 c R . .
H10B H Uiso 1.15350 0.14710 0.77870 1.000 0.0820 c R . .
H10C H Uiso 1.21030 0.06870 0.75130 1.000 0.0820 c R . .
H10D H Uiso 0.74520 0.45500 0.48250 1.000 0.0380 c R . .
H10E H Uiso 0.67440 0.51450 0.51370 1.000 0.0380 c R . .
H10F H Uiso 0.54430 0.43080 0.42690 1.000 0.0330 c R . .
H10G H Uiso 0.62130 0.38180 0.39520 1.000 0.0330 c R . .
H10H H Uiso 0.61380 0.57130 0.42440 1.000 0.0380 c R . .
H10I H Uiso 0.69840 0.52740 0.39870 1.000 0.0380 c R . .
H11A H Uiso 0.58490 0.54740 0.31890 1.000 0.0640 c R . .
H11B H Uiso 0.50230 0.48690 0.33190 1.000 0.0640 c R . .
H11C H Uiso 0.58670 0.44260 0.30620 1.000 0.0640 c R . .
H12A H Uiso 0.82370 0.22890 1.13920 1.000 0.0420 c R . .
H12B H Uiso 0.87220 0.33150 1.17120 1.000 0.0420 c R . .
H13A H Uiso 0.99640 0.30670 1.11820 1.000 0.0470 c R . .
H13B H Uiso 0.94720 0.20460 1.08450 1.000 0.0470 c R . .
H14A H Uiso 1.03090 0.27700 1.21270 1.000 0.0610 c R . .
H14B H Uiso 0.98130 0.17490 1.17910 1.000 0.0610 c R . .
H15A H Uiso 1.14990 0.18470 1.19520 1.000 0.1070 c R . .
H15B H Uiso 1.15280 0.25350 1.15790 1.000 0.1070 c R . .
H15C H Uiso 1.10320 0.15150 1.12410 1.000 0.1070 c R . .
H17 H Uiso 0.40800 0.17100 0.83530 1.000 0.0380 c R . .
H18 H Uiso 0.52090 0.30580 1.01430 1.000 0.0350 c R . .
H19 H Uiso 0.34890 0.04750 0.86050 1.000 0.0470 c R . .
H20 H Uiso 0.45970 0.18320 1.03880 1.000 0.0460 c R . .
H22A H Uiso 0.41470 0.01150 1.00240 1.000 0.0650 c R . .
H22B H Uiso 0.35160 -0.03580 0.93500 1.000 0.0650 c R . .
H23A H Uiso 0.25940 -0.01340 1.01480 1.000 0.0670 c R . .
H23B H Uiso 0.27790 0.09160 1.02360 1.000 0.0670 c R . .
H24A H Uiso 0.18950 0.06630 0.92310 1.000 0.0730 c R . .
H24B H Uiso 0.17930 -0.04020 0.90890 1.000 0.0730 c R . .
H25A H Uiso 0.03620 0.00940 0.92970 1.000 0.1360 c R . .
H25B H Uiso 0.09440 0.07510 0.99470 1.000 0.1360 c R . .
H25C H Uiso 0.08410 -0.03110 0.98030 1.000 0.1360 c R . .
H27 H Uiso 0.32010 0.34310 0.91300 1.000 0.0290 c R . .
H28 H Uiso 0.38290 0.39740 0.76600 1.000 0.0280 c R . .
H29 H Uiso 0.15620 0.33010 0.87060 1.000 0.0340 c R . .
H30 H Uiso 0.21910 0.38630 0.72470 1.000 0.0340 c R . .
H32A H Uiso 0.02860 0.29080 0.76690 1.000 0.0450 c R . .
H32B H Uiso 0.05360 0.33870 0.72030 1.000 0.0450 c R . .
H33A H Uiso 0.04480 0.48160 0.78990 1.000 0.0380 c R . .
H33B H Uiso 0.01740 0.43230 0.83540 1.000 0.0380 c R . .
H34A H Uiso -0.10020 0.40420 0.71650 1.000 0.0440 c R . .
H34B H Uiso -0.12740 0.35410 0.76150 1.000 0.0440 c R . .
H35A H Uiso -0.21520 0.47410 0.76410 1.000 0.0750 c R . .
H35B H Uiso -0.11810 0.54380 0.78400 1.000 0.0750 c R . .
H35C H Uiso -0.14540 0.49360 0.82900 1.000 0.0750 c R . .
H37 H Uiso 0.40830 0.56340 0.88190 1.000 0.0270 c R . .
H38 H Uiso 0.65070 0.53750 0.81830 1.000 0.0270 c R . .
H39 H Uiso 0.39020 0.68890 0.84980 1.000 0.0310 c R . .
H40 H Uiso 0.63240 0.66360 0.78730 1.000 0.0320 c R . .
H42A H Uiso 0.43340 0.78850 0.79610 1.000 0.0390 c R . .
H42B H Uiso 0.50150 0.75720 0.75120 1.000 0.0390 c R . .
H43A H Uiso 0.57160 0.87200 0.87510 1.000 0.0380 c R . .
H43B H Uiso 0.63840 0.84210 0.82910 1.000 0.0380 c R . .
H44A H Uiso 0.56220 0.92460 0.76840 1.000 0.0410 c R . .
H44B H Uiso 0.49490 0.95410 0.81400 1.000 0.0410 c R . .
H45A H Uiso 0.62030 1.07360 0.83330 1.000 0.0780 c R . .
H45B H Uiso 0.69790 1.01120 0.84520 1.000 0.0780 c R . .
H45C H Uiso 0.63080 1.04060 0.89100 1.000 0.0780 c R . .
H47 H Uiso 0.82750 0.44040 0.93090 1.000 0.0290 c R . .
H48 H Uiso 0.65790 0.63430 0.96270 1.000 0.0280 c R . .
H49 H Uiso 0.96380 0.55140 0.97320 1.000 0.0320 c R . .
H50 H Uiso 0.79450 0.74450 1.00570 1.000 0.0320 c R . .
H52A H Uiso 0.98140 0.77650 0.99900 1.000 0.0390 c R . .
H52B H Uiso 1.04170 0.70450 1.01650 1.000 0.0390 c R . .
H53A H Uiso 1.00660 0.74380 1.11320 1.000 0.0380 c R . .
H53B H Uiso 0.93970 0.81170 1.09590 1.000 0.0380 c R . .
H54A H Uiso 1.14470 0.83590 1.11390 1.000 0.0410 c R . .
H54B H Uiso 1.08180 0.89930 1.08710 1.000 0.0410 c R . .
H55A H Uiso 1.14670 0.97040 1.19250 1.000 0.0710 c R . .
H55B H Uiso 1.09520 0.88770 1.20650 1.000 0.0710 c R . .
H55C H Uiso 1.03270 0.95140 1.17970 1.000 0.0710 c R . .
H62 H Uiso 0.41620 0.18700 0.50100 1.000 0.0270 c R . .
H63 H Uiso 0.33880 0.21680 0.66080 1.000 0.0280 c R . .
H64 H Uiso 0.27660 0.23770 0.46400 1.000 0.0310 c R . .
H65 H Uiso 0.20060 0.26990 0.62390 1.000 0.0330 c R . .
H67A H Uiso 0.15700 0.35030 0.50430 0.500 0.0600 c RP A -1
H67B H Uiso 0.09660 0.25210 0.47890 0.500 0.0600 c RP A -1
H67C H Uiso 0.13800 0.35970 0.54440 0.500 0.0600 d RP A -2
H67D H Uiso 0.13950 0.30530 0.47690 0.500 0.0600 d RP A -2
H68A H Uiso 0.10330 0.38000 0.59130 0.500 0.0560 c RP B -1
H68B H Uiso 0.04930 0.27940 0.57100 0.500 0.0560 c RP B -1
H68C H Uiso 0.04130 0.23190 0.54400 0.500 0.0580 c RP B -2
H68D H Uiso 0.03110 0.19620 0.47280 0.500 0.0580 c RP B -2
H69A H Uiso -0.06050 0.30750 0.48870 0.500 0.0770 c RP B -1
H69B H Uiso -0.06850 0.36910 0.55350 0.500 0.0770 c RP B -1
H69C H Uiso -0.03430 0.33480 0.46900 0.500 0.0660 c RP B -2
H69D H Uiso -0.10320 0.26130 0.48150 0.500 0.0660 c RP B -2
H70A H Uiso -0.06720 0.45430 0.48940 0.500 0.1150 c RP B -1
H70B H Uiso 0.03340 0.42780 0.47850 0.500 0.1150 c RP B -1
H70C H Uiso 0.02640 0.48940 0.54360 0.500 0.1150 c RP B -1
H70D H Uiso -0.10720 0.40310 0.54500 0.500 0.0840 c RP B -2
H70E H Uiso 0.00560 0.41750 0.57180 0.500 0.0840 c RP B -2
H70F H Uiso -0.06340 0.34390 0.58440 0.500 0.0840 c RP B -2
H72 H Uiso 0.30250 0.00400 0.55530 1.000 0.0270 c R . .
H73 H Uiso 0.46230 0.02830 0.72300 1.000 0.0280 c R . .
H74 H Uiso 0.18380 -0.09700 0.56730 1.000 0.0320 c R . .
H75 H Uiso 0.34250 -0.06990 0.73510 1.000 0.0330 c R . .
H77A H Uiso 0.11830 -0.17870 0.62710 1.000 0.0440 c R . .
H77B H Uiso 0.15440 -0.13290 0.69860 1.000 0.0440 c R . .
H78A H Uiso 0.22630 -0.28310 0.62810 1.000 0.0450 c R . .
H78B H Uiso 0.27130 -0.23430 0.69870 1.000 0.0450 c R . .
H79A H Uiso 0.12220 -0.27940 0.71970 1.000 0.0560 c R . .
H79B H Uiso 0.07900 -0.32980 0.64920 1.000 0.0560 c R . .
H80A H Uiso 0.12370 -0.43520 0.69780 1.000 0.0960 c R . .
H80B H Uiso 0.23120 -0.38330 0.72140 1.000 0.0960 c R . .
H80C H Uiso 0.18830 -0.43360 0.65080 1.000 0.0960 c R . .
H82 H Uiso 0.48100 -0.11630 0.58590 1.000 0.0260 c R . .
H83 H Uiso 0.73220 0.02210 0.70390 1.000 0.0300 c R . .
H84 H Uiso 0.51870 -0.24910 0.60280 1.000 0.0290 c R . .
H85 H Uiso 0.76950 -0.11100 0.72020 1.000 0.0330 c R . .
H87A H Uiso 0.61580 -0.32720 0.66040 1.000 0.0380 c R . .
H87B H Uiso 0.69040 -0.26770 0.72140 1.000 0.0380 c R . .
H88A H Uiso 0.81170 -0.26900 0.66380 1.000 0.0420 c R . .
H88B H Uiso 0.73630 -0.33730 0.60620 1.000 0.0420 c R . .
H89A H Uiso 0.80670 -0.37740 0.71550 1.000 0.0460 c R . .
H89B H Uiso 0.73110 -0.44560 0.65800 1.000 0.0460 c R . .
H90A H Uiso 0.88500 -0.48580 0.65950 1.000 0.0900 c R . .
H90B H Uiso 0.92540 -0.38900 0.65840 1.000 0.0900 c R . .
H90C H Uiso 0.84980 -0.45720 0.60090 1.000 0.0900 c R . .
H92 H Uiso 0.79800 0.23890 0.64490 1.000 0.0270 c R . .
H93 H Uiso 0.70850 -0.03000 0.55850 1.000 0.0270 c R . .
H94 H Uiso 0.95230 0.22080 0.63340 1.000 0.0320 c R . .
H95 H Uiso 0.86430 -0.04750 0.54850 1.000 0.0320 c R . .
H97A H Uiso 1.05400 0.10570 0.56520 1.000 0.0430 c R . .
H97B H Uiso 1.03340 0.00770 0.57040 1.000 0.0430 c R . .
H98A H Uiso 1.16600 0.09590 0.64970 1.000 0.0420 c R . .
H98B H Uiso 1.10120 0.16930 0.67270 1.000 0.0420 c R . .
H99A H Uiso 1.06740 -0.01040 0.67690 1.000 0.0500 c R . .
H99B H Uiso 1.01060 0.06790 0.70430 1.000 0.0500 c R . .
H102 H Uiso 0.54700 0.35290 0.62110 1.000 0.0300 c R . .
H103 H Uiso 0.67370 0.17440 0.51040 1.000 0.0270 c R . .
H104 H Uiso 0.58510 0.46000 0.57580 1.000 0.0330 c R . .
H105 H Uiso 0.71330 0.28260 0.46640 1.000 0.0310 c R . .

loop_
_atom_type_symbol
_atom_type_description
_atom_type_scat_dispersion_real
_atom_type_scat_dispersion_imag
_atom_type_scat_source
C C 0.0181 0.0091 ' International Tables Vol C Tables 4.2.6.8 and 6.1.1.4'
H H 0.0000 0.0000 ' International Tables Vol C Tables 4.2.6.8 and 6.1.1.4'
Fe Fe -1.1336 3.1974 ' International Tables Vol C Tables 4.2.6.8 and 6.1.1.4'
S S 0.3331 0.5567 ' International Tables Vol C Tables 4.2.6.8 and 6.1.1.4'

loop_
_geom_angle_atom_site_label_1
_geom_angle_atom_site_label_2
_geom_angle_atom_site_label_3
_geom_angle
_geom_angle_publ_flag
S1 Fe1 S3 95.52(2) yes
S1 Fe1 S4 97.45(2) yes
S1 Fe1 C1 94.19(5) yes
S1 Fe1 C2 122.21(5) yes
S1 Fe1 C3 160.81(4) yes
S1 Fe1 C4 137.66(4) yes
S1 Fe1 C5 101.96(4) yes
S3 Fe1 S4 53.23(1) yes
S3 Fe1 C1 163.77(5) yes
S3 Fe1 C2 138.49(4) yes
S3 Fe1 C3 103.66(4) yes
S3 Fe1 C4 97.78(4) yes
S3 Fe1 C5 125.11(4) yes
S4 Fe1 C1 137.91(5) yes
S4 Fe1 C2 101.16(4) yes
S4 Fe1 C3 94.57(4) yes
S4 Fe1 C4 122.52(4) yes
S4 Fe1 C5 160.56(5) yes
C1 Fe1 C2 40.48(6) yes
C1 Fe1 C3 67.01(6) yes
C1 Fe1 C4 66.45(6) yes
C1 Fe1 C5 39.64(6) yes
C2 Fe1 C3 40.13(6) yes
C2 Fe1 C4 66.96(6) yes
C2 Fe1 C5 67.27(6) yes
C3 Fe1 C4 39.36(6) yes
C3 Fe1 C5 66.39(6) yes
C4 Fe1 C5 39.34(6) yes
S2 Fe2 S3 94.93(2) yes
S2 Fe2 S4 97.48(2) yes
S2 Fe2 C56 159.97(4) yes
S2 Fe2 C57 137.28(4) yes
S2 Fe2 C58 101.32(4) yes
S2 Fe2 C59 93.52(4) yes
S2 Fe2 C60 121.86(4) yes
S3 Fe2 S4 53.33(1) yes
S3 Fe2 C56 98.94(4) yes
S3 Fe2 C57 124.29(4) yes
S3 Fe2 C58 163.48(4) yes
S3 Fe2 C59 142.47(5) yes
S3 Fe2 C60 106.56(5) yes
S4 Fe2 C56 102.38(4) yes
S4 Fe2 C57 94.09(4) yes
S4 Fe2 C58 120.64(4) yes
S4 Fe2 C59 159.77(4) yes
S4 Fe2 C60 138.63(4) yes
C56 Fe2 C57 39.06(6) yes
C56 Fe2 C58 66.18(6) yes
C56 Fe2 C59 66.75(5) yes
C56 Fe2 C60 39.85(6) yes
C57 Fe2 C58 39.37(6) yes
C57 Fe2 C59 66.56(6) yes
C57 Fe2 C60 66.58(6) yes
C58 Fe2 C59 39.98(6) yes
C58 Fe2 C60 67.15(6) yes
C59 Fe2 C60 40.23(6) yes
Fe1 S1 S2 111.32(2) yes
Fe2 S2 S1 111.78(2) yes
Fe1 S3 Fe2 101.14(2) yes
Fe1 S3 S4 61.53(1) yes
Fe2 S3 S4 62.02(2) yes
Fe1 S4 Fe2 105.16(2) yes
Fe1 S4 S3 65.25(2) yes
Fe2 S4 S3 64.65(2) yes
Fe1 C1 C2 69.41(8) yes
Fe1 C1 C5 71.72(8) yes
Fe1 C1 C6 132.32(11) yes
C2 C1 C5 108.51(13) no
C2 C1 C6 124.74(14) no
C5 C1 C6 126.02(14) no
Fe1 C2 C1 70.12(8) yes
Fe1 C2 C3 71.70(8) yes
Fe1 C2 C16 128.72(11) yes
C1 C2 C3 107.49(14) no
C1 C2 C16 124.15(13) no
C3 C2 C16 128.02(14) no
Fe1 C3 C2 68.17(9) yes
Fe1 C3 C4 70.72(9) yes
Fe1 C3 C26 130.36(10) yes
C2 C3 C4 107.78(13) no
C2 C3 C26 126.07(14) no
C4 C3 C26 125.97(14) no
Fe1 C4 C3 69.92(9) yes
Fe1 C4 C5 70.05(9) yes
Fe1 C4 C36 129.23(10) yes
C3 C4 C5 108.45(13) no
C3 C4 C36 126.94(14) no
C5 C4 C36 124.46(14) no
Fe1 C5 C1 68.64(8) yes
Fe1 C5 C4 70.61(8) yes
Fe1 C5 C46 132.52(11) yes
C1 C5 C4 107.75(13) no
C1 C5 C46 125.40(13) no
C4 C5 C46 126.35(14) no
C1 C6 C7 123.29(14) no
C1 C6 C8 118.18(14) no
C7 C6 C8 118.16(15) no
C6 C7 C9 120.56(15) no
C6 C8 C10 120.79(16) no
C7 C9 C11 121.56(17) no
C8 C10 C11 121.33(15) no
C9 C11 C10 117.57(16) no
C9 C11 C12 121.11(17) no
C10 C11 C12 121.31(15) no
C11 C12 C13 113.08(15) no
C12 C13 C14 114.11(17) no
C13 C14 C15 112.44(19) no
C2 C16 C17 123.97(14) no
C2 C16 C18 118.62(14) no
C17 C16 C18 117.41(16) no
C16 C17 C19 120.54(16) no
C16 C18 C20 121.46(17) no
C17 C19 C21 121.71(18) no
C18 C20 C21 121.31(18) no
C19 C21 C20 117.40(18) no
C19 C21 C22 122.81(19) no
C20 C21 C22 119.78(19) no
C21 C22 C23 112.6(2) no
C22 C23 C24 110.7(2) no
C23 C24 C25 109.8(2) no
C3 C26 C27 119.69(14) no
C3 C26 C28 122.04(14) no
C27 C26 C28 118.10(14) no
C26 C27 C29 120.96(15) no
C26 C28 C30 120.54(15) no
C27 C29 C31 120.92(16) no
C28 C30 C31 121.63(15) no
C29 C31 C30 117.83(16) no
C29 C31 C32 121.22(16) no
C30 C31 C32 120.94(16) no
C31 C32 C33 115.40(16) no
C32 C33 C34 111.71(15) no
C33 C34 C35 113.73(17) no
C4 C36 C37 120.06(14) no
C4 C36 C38 121.70(15) no
C37 C36 C38 118.04(15) no
C36 C37 C39 120.71(15) no
C36 C38 C40 120.72(15) no
C37 C39 C41 121.31(16) no
C38 C40 C41 121.52(16) no
C39 C41 C40 117.70(16) no
C39 C41 C42 121.38(16) no
C40 C41 C42 120.92(15) no
C41 C42 C43 113.81(15) no
C42 C43 C44 112.70(15) no
C43 C44 C45 113.71(17) no
C5 C46 C47 122.58(15) no
C5 C46 C48 119.64(14) no
C47 C46 C48 117.68(15) no
C46 C47 C49 120.88(16) no
C46 C48 C50 121.10(15) no
C47 C49 C51 121.54(16) no
C48 C50 C51 121.20(16) no
C49 C51 C50 117.59(16) no
C49 C51 C52 121.31(16) no
C50 C51 C52 121.10(16) no
C51 C52 C53 114.71(15) no
C52 C53 C54 112.65(15) no
C53 C54 C55 112.81(15) no
Fe2 C56 C57 70.32(8) yes
Fe2 C56 C60 68.51(8) yes
Fe2 C56 C61 133.36(10) yes
C57 C56 C60 107.93(13) no
C57 C56 C61 125.65(13) no
C60 C56 C61 125.86(14) no
Fe2 C57 C56 70.62(8) yes
Fe2 C57 C58 69.72(8) yes
Fe2 C57 C71 128.75(10) yes
C56 C57 C58 108.65(13) no
C56 C57 C71 128.23(13) no
C58 C57 C71 122.98(14) no
Fe2 C58 C57 70.91(9) yes
Fe2 C58 C59 69.35(8) yes
Fe2 C58 C81 130.73(10) yes
C57 C58 C59 107.87(13) no
C57 C58 C81 125.08(14) no
C59 C58 C81 126.67(14) no
Fe2 C59 C58 70.67(8) yes
Fe2 C59 C60 69.72(8) yes
Fe2 C59 C91 129.44(10) yes
C58 C59 C60 107.75(13) no
C58 C59 C91 125.06(14) no
C60 C59 C91 126.95(14) no
Fe2 C60 C56 71.65(8) yes
Fe2 C60 C59 70.06(8) yes
Fe2 C60 C101 129.17(11) yes
C56 C60 C59 107.78(13) no
C56 C60 C101 125.48(13) no
C59 C60 C101 126.38(13) no
C56 C61 C62 118.48(13) no
C56 C61 C63 123.21(14) no
C62 C61 C63 118.20(14) no
C61 C62 C64 121.00(14) no
C61 C63 C65 120.29(15) no
C62 C64 C66 121.17(15) no
C63 C65 C66 121.76(15) no
C64 C66 C65 117.56(16) no
C64 C66 C67 120.50(16) no
C65 C66 C67 121.93(16) no
C66 C67 C68A 119.5(2) no
C66 C67 C68B 119.1(3) no
C68A C67 C68B 55.9(3) no
C67 C68A C68B 59.5(3) no
C67 C68A C69A 115.5(4) no
C68B C68A C69A 85.5(4) no
C67 C68B C68A 64.7(3) no
C67 C68B C69B 115.4(4) no
C68A C68B C69B 75.9(4) no
C68A C69A C69B 90.3(7) no
C68A C69A C70A 113.1(6) no
C68A C69A C70B 100.8(7) no
C69B C69A C70A 122.6(8) no
C69B C69A C70B 120.0(11) no
C70A C69A C70B 106.6(9) no
C68B C69B C69A 107.6(7) no
C68B C69B C70B 114.9(5) no
C57 C71 C72 120.53(13) no
C57 C71 C73 120.96(14) no
C72 C71 C73 118.03(15) no
C71 C72 C74 120.51(15) no
C71 C73 C75 120.91(15) no
C72 C74 C76 121.35(15) no
C73 C75 C76 121.41(16) no
C74 C76 C75 117.75(16) no
C74 C76 C77 122.93(16) no
C75 C76 C77 119.32(16) no
C76 C77 C78 113.79(16) no
C77 C78 C79 113.17(17) no
C78 C79 C80 114.17(19) no
C58 C81 C82 119.12(14) no
C58 C81 C83 123.05(15) no
C82 C81 C83 117.76(15) no
C81 C82 C84 121.19(15) no
C81 C83 C85 120.72(15) no
C82 C84 C86 121.01(16) no
C83 C85 C86 121.55(15) no
C84 C86 C85 117.75(16) no
C84 C86 C87 122.13(16) no
C85 C86 C87 120.13(15) no
C86 C87 C88 114.57(15) no
C87 C88 C89 112.77(16) no
C88 C89 C90 113.75(18) no
C59 C91 C92 122.54(14) no
C59 C91 C93 119.62(14) no
C92 C91 C93 117.83(15) no
C91 C92 C94 120.64(16) no
C91 C93 C95 120.95(15) no
C92 C94 C96 121.80(16) no
C93 C95 C96 121.42(16) no
C94 C96 C95 117.27(16) no
C94 C96 C97 120.85(16) no
C95 C96 C97 121.81(17) no
C96 C97 C98 113.10(14) no
C97 C98 C99 113.77(16) no
C98 C99 C100 112.77(18) no
C60 C101 C102 121.77(14) no
C60 C101 C103 120.32(14) no
C102 C101 C103 117.79(15) no
C101 C102 C104 120.83(15) no
C101 C103 C105 120.96(16) no
C102 C104 C106 121.54(16) no
C103 C105 C106 121.38(15) no
C104 C106 C105 117.48(16) no
C104 C106 C107 120.94(16) no
C105 C106 C107 121.56(14) no
C106 C107 C108 113.67(15) no
C9 C7 H7 120.00 no
C6 C7 H7 120.00 no
C6 C8 H8 120.00 no
C107 C108 C109 112.51(15) no
C10 C8 H8 120.00 no
C108 C109 C110 112.95(16) no
C7 C9 H9 119.00 no
C11 C9 H9 119.00 no
C8 C10 H10 119.00 no
C11 C10 H10 119.00 no
C11 C12 H12A 109.00 no
C11 C12 H12B 109.00 no
C13 C12 H12A 109.00 no
C13 C12 H12B 109.00 no
H12A C12 H12B 108.00 no
C12 C13 H13A 109.00 no
C12 C13 H13B 109.00 no
C14 C13 H13A 109.00 no
C14 C13 H13B 109.00 no
H13A C13 H13B 108.00 no
C13 C14 H14A 109.00 no
C13 C14 H14B 109.00 no
C15 C14 H14A 109.00 no
C15 C14 H14B 109.00 no
H14A C14 H14B 108.00 no
C14 C15 H15A 109.00 no
C14 C15 H15B 109.00 no
C14 C15 H15C 110.00 no
H15A C15 H15B 109.00 no
H15A C15 H15C 110.00 no
H15B C15 H15C 109.00 no
C16 C17 H17 120.00 no
C19 C17 H17 120.00 no
C16 C18 H18 119.00 no
C20 C18 H18 119.00 no
C17 C19 H19 119.00 no
C21 C19 H19 119.00 no
C18 C20 H20 119.00 no
C21 C20 H20 119.00 no
C21 C22 H22A 109.00 no
C21 C22 H22B 109.00 no
C23 C22 H22A 109.00 no
C23 C22 H22B 109.00 no
H22A C22 H22B 108.00 no
C22 C23 H23A 110.00 no
C22 C23 H23B 109.00 no
C24 C23 H23A 109.00 no
C24 C23 H23B 109.00 no
H23A C23 H23B 108.00 no
C23 C24 H24A 110.00 no
C23 C24 H24B 110.00 no
C25 C24 H24A 110.00 no
C25 C24 H24B 110.00 no
H24A C24 H24B 108.00 no
C24 C25 H25A 109.00 no
C24 C25 H25B 109.00 no
C24 C25 H25C 109.00 no
H25A C25 H25B 109.00 no
H25A C25 H25C 110.00 no
H25B C25 H25C 109.00 no
C26 C27 H27 120.00 no
C29 C27 H27 119.00 no
C26 C28 H28 120.00 no
C30 C28 H28 120.00 no
C27 C29 H29 119.00 no
C31 C29 H29 120.00 no
C28 C30 H30 119.00 no
C31 C30 H30 119.00 no
C31 C32 H32A 108.00 no
C31 C32 H32B 108.00 no
C33 C32 H32A 108.00 no
C33 C32 H32B 108.00 no
H32A C32 H32B 108.00 no
C32 C33 H33A 109.00 no
C32 C33 H33B 109.00 no
C34 C33 H33A 109.00 no
C34 C33 H33B 109.00 no
H33A C33 H33B 108.00 no
C33 C34 H34A 109.00 no
C33 C34 H34B 109.00 no
C35 C34 H34A 109.00 no
C35 C34 H34B 109.00 no
H34A C34 H34B 108.00 no
C34 C35 H35A 109.00 no
C34 C35 H35B 109.00 no
C34 C35 H35C 109.00 no
H35A C35 H35B 109.00 no
H35A C35 H35C 109.00 no
H35B C35 H35C 109.00 no
C36 C37 H37 120.00 no
C39 C37 H37 120.00 no
C36 C38 H38 120.00 no
C40 C38 H38 120.00 no
C37 C39 H39 119.00 no
C41 C39 H39 119.00 no
C38 C40 H40 119.00 no
C41 C40 H40 119.00 no
C41 C42 H42A 109.00 no
C41 C42 H42B 109.00 no
C43 C42 H42A 109.00 no
C43 C42 H42B 109.00 no
H42A C42 H42B 108.00 no
C42 C43 H43A 109.00 no
C42 C43 H43B 109.00 no
C44 C43 H43A 109.00 no
C44 C43 H43B 109.00 no
H43A C43 H43B 108.00 no
C43 C44 H44A 109.00 no
C43 C44 H44B 109.00 no
C45 C44 H44A 109.00 no
C45 C44 H44B 109.00 no
H44A C44 H44B 108.00 no
C44 C45 H45A 109.00 no
C44 C45 H45B 109.00 no
C44 C45 H45C 110.00 no
H45A C45 H45B 110.00 no
H45A C45 H45C 109.00 no
H45B C45 H45C 109.00 no
C46 C47 H47 120.00 no
C49 C47 H47 120.00 no
C46 C48 H48 119.00 no
C50 C48 H48 119.00 no
C47 C49 H49 119.00 no
C51 C49 H49 119.00 no
C48 C50 H50 119.00 no
C51 C50 H50 119.00 no
C51 C52 H52A 109.00 no
C51 C52 H52B 109.00 no
C53 C52 H52A 109.00 no
C53 C52 H52B 109.00 no
H52A C52 H52B 108.00 no
C52 C53 H53A 109.00 no
C52 C53 H53B 109.00 no
C54 C53 H53A 109.00 no
C54 C53 H53B 109.00 no
H53A C53 H53B 108.00 no
C53 C54 H54A 109.00 no
C53 C54 H54B 109.00 no
C55 C54 H54A 109.00 no
C55 C54 H54B 109.00 no
H54A C54 H54B 108.00 no
C54 C55 H55A 110.00 no
C54 C55 H55B 109.00 no
C54 C55 H55C 109.00 no
H55A C55 H55B 109.00 no
H55A C55 H55C 109.00 no
H55B C55 H55C 109.00 no
C61 C62 H62 120.00 no
C64 C62 H62 119.00 no
C61 C63 H63 120.00 no
C65 C63 H63 120.00 no
C62 C64 H64 119.00 no
C66 C64 H64 119.00 no
C63 C65 H65 119.00 no
C66 C65 H65 119.00 no
C66 C67 H67A 107.00 no
C66 C67 H67B 107.00 no
C66 C67 H67C 107.00 no
C66 C67 H67D 108.00 no
C68A C67 H67A 107.00 no
C68A C67 H67B 107.00 no
C68A C67 H67C 53.00 no
C68A C67 H67D 132.00 no
C68B C67 H67A 133.00 no
C68B C67 H67B 54.00 no
C68B C67 H67C 107.00 no
C68B C67 H67D 108.00 no
H67A C67 H67B 107.00 no
H67A C67 H67C 62.00 no
H67A C67 H67D 47.00 no
H67B C67 H67C 145.00 no
H67B C67 H67D 62.00 no
H67C C67 H67D 107.00 no
C67 C68A H68A 108.00 no
C67 C68A H68B 108.00 no
C68B C68A H67C 99.00 no
C68B C68A H68A 165.00 no
C68B C68A H68B 72.00 no
C69A C68A H67C 112.00 no
C69A C68A H68A 108.00 no
C69A C68A H68B 108.00 no
H67C C68A H68A 71.00 no
H67C C68A H68B 138.00 no
H68A C68A H68B 107.00 no
C67 C68B H68B 92.00 no
C67 C68B H68C 108.00 no
C67 C68B H68D 109.00 no
C68A C68B H67B 106.00 no
C68A C68B H68C 76.00 no
C68A C68B H68D 173.00 no
C69B C68B H67B 117.00 no
C69B C68B H68B 90.00 no
C69B C68B H68C 108.00 no
C69B C68B H68D 108.00 no
H67B C68B H68B 134.00 no
H67B C68B H68C 134.00 no
H67B C68B H68D 67.00 no
H68B C68B H68D 142.00 no
H68C C68B H68D 107.00 no
C68A C69A H69A 109.00 no
C68A C69A H69B 109.00 no
C68A C69A H69C 109.00 no
C68A C69A H70E 75.00 no
C69B C69A H69B 111.00 no
C69B C69A H69C 52.00 no
C69B C69A H70E 161.00 no
C70A C69A H69A 109.00 no
C70A C69A H69B 109.00 no
C70A C69A H69C 71.00 no
C70A C69A H70E 75.00 no
C70B C69A H69A 118.00 no
C70B C69A H69C 148.00 no
C70B C69A H70E 54.00 no
H69A C69A H69B 108.00 no
H69A C69A H70E 172.00 no
H69B C69A H69C 138.00 no
H69B C69A H70E 64.00 no
H69C C69A H70E 144.00 no
C68B C69B H69A 144.00 no
C68B C69B H69C 108.00 no
C68B C69B H69D 109.00 no
C69A C69B H69A 102.00 no
C69A C69B H69C 85.00 no
C69A C69B H69D 135.00 no
C70B C69B H69A 101.00 no
C70B C69B H69C 108.00 no
C70B C69B H69D 109.00 no
H69A C69B H69C 55.00 no
H69A C69B H69D 59.00 no
H69C C69B H69D 107.00 no
C69A C70A H70A 109.00 no
C69A C70A H70B 109.00 no
C69A C70A H70C 109.00 no
H70A C70A H70B 110.00 no
H70A C70A H70C 109.00 no
H70B C70A H70C 110.00 no
C69A C70B H69B 121.00 no
C69A C70B H70D 111.00 no
C69A C70B H70E 81.00 no
C69A C70B H70F 132.00 no
C69B C70B H69B 97.00 no
C69B C70B H70D 110.00 no
C69B C70B H70E 110.00 no
C69B C70B H70F 109.00 no
H69B C70B H70D 48.00 no
H69B C70B H70E 151.00 no
H69B C70B H70F 71.00 no
H70D C70B H70E 109.00 no
H70D C70B H70F 109.00 no
H70E C70B H70F 109.00 no
C71 C72 H72 120.00 no
C74 C72 H72 120.00 no
C71 C73 H73 120.00 no
C75 C73 H73 120.00 no
C72 C74 H74 119.00 no
C76 C74 H74 119.00 no
C73 C75 H75 119.00 no
C76 C75 H75 119.00 no
C76 C77 H77A 109.00 no
C76 C77 H77B 109.00 no
C78 C77 H77A 109.00 no
C78 C77 H77B 109.00 no
H77A C77 H77B 108.00 no
C77 C78 H78A 109.00 no
C77 C78 H78B 109.00 no
C79 C78 H78A 109.00 no
C79 C78 H78B 109.00 no
H78A C78 H78B 108.00 no
C78 C79 H79A 109.00 no
C78 C79 H79B 109.00 no
C80 C79 H79A 109.00 no
C80 C79 H79B 109.00 no
H79A C79 H79B 108.00 no
C79 C80 H80A 109.00 no
C79 C80 H80B 109.00 no
C79 C80 H80C 109.00 no
H80A C80 H80B 110.00 no
H80A C80 H80C 110.00 no
H80B C80 H80C 109.00 no
C81 C82 H82 119.00 no
C84 C82 H82 119.00 no
C81 C83 H83 120.00 no
C85 C83 H83 120.00 no
C82 C84 H84 120.00 no
C86 C84 H84 119.00 no
C83 C85 H85 119.00 no
C86 C85 H85 119.00 no
C86 C87 H87A 109.00 no
C86 C87 H87B 109.00 no
C88 C87 H87A 109.00 no
C88 C87 H87B 109.00 no
H87A C87 H87B 108.00 no
C87 C88 H88A 109.00 no
C87 C88 H88B 109.00 no
C89 C88 H88A 109.00 no
C89 C88 H88B 109.00 no
H88A C88 H88B 108.00 no
C88 C89 H89A 109.00 no
C88 C89 H89B 109.00 no
C90 C89 H89A 109.00 no
C90 C89 H89B 109.00 no
H89A C89 H89B 108.00 no
C89 C90 H90A 110.00 no
C89 C90 H90B 109.00 no
C89 C90 H90C 109.00 no
H90A C90 H90B 109.00 no
H90A C90 H90C 109.00 no
H90B C90 H90C 109.00 no
C91 C92 H92 120.00 no
C94 C92 H92 120.00 no
C91 C93 H93 120.00 no
C95 C93 H93 120.00 no
C92 C94 H94 119.00 no
C96 C94 H94 119.00 no
C93 C95 H95 119.00 no
C96 C95 H95 119.00 no
C96 C97 H97A 109.00 no
C96 C97 H97B 109.00 no
C98 C97 H97A 109.00 no
C98 C97 H97B 109.00 no
H97A C97 H97B 108.00 no
C97 C98 H98A 109.00 no
C97 C98 H98B 109.00 no
C99 C98 H98A 109.00 no
C99 C98 H98B 109.00 no
H98A C98 H98B 108.00 no
C98 C99 H99A 109.00 no
C98 C99 H99B 109.00 no
C100 C99 H99A 109.00 no
C100 C99 H99B 109.00 no
H99A C99 H99B 108.00 no
C99 C100 H10A 109.00 no
C99 C100 H10B 109.00 no
C99 C100 H10C 109.00 no
H10A C100 H10B 109.00 no
H10A C100 H10C 109.00 no
H10B C100 H10C 110.00 no
C101 C102 H102 120.00 no
C104 C102 H102 120.00 no
C101 C103 H103 120.00 no
C105 C103 H103 119.00 no
C102 C104 H104 119.00 no
C106 C104 H104 119.00 no
C103 C105 H105 119.00 no
C106 C105 H105 119.00 no
C106 C107 H10D 109.00 no
C106 C107 H10E 109.00 no
C108 C107 H10D 109.00 no
C108 C107 H10E 109.00 no
H10D C107 H10E 108.00 no
C107 C108 H10F 109.00 no
C107 C108 H10G 109.00 no
C109 C108 H10F 109.00 no
C109 C108 H10G 109.00 no
H10F C108 H10G 108.00 no
C108 C109 H10H 109.00 no
C108 C109 H10I 109.00 no
C110 C109 H10H 109.00 no
C110 C109 H10I 109.00 no
H10H C109 H10I 108.00 no
C109 C110 H11A 109.00 no
C109 C110 H11B 110.00 no
C109 C110 H11C 109.00 no
H11A C110 H11B 109.00 no
H11A C110 H11C 109.00 no
H11B C110 H11C 109.00 no

loop_
_geom_bond_atom_site_label_1
_geom_bond_atom_site_label_2
_geom_bond_distance
_geom_bond_publ_flag
Fe1 S1 2.1207(5) yes
Fe1 S3 2.3123(4) yes
Fe1 S4 2.2383(4) yes
Fe1 C1 2.0917(13) yes
Fe1 C2 2.0822(15) yes
Fe1 C3 2.1296(16) yes
Fe1 C4 2.1402(16) yes
Fe1 C5 2.1327(14) yes
Fe2 S2 2.1225(5) yes
Fe2 S3 2.2981(4) yes
Fe2 S4 2.2456(5) yes
Fe2 C56 2.1372(14) yes
Fe2 C57 2.1333(15) yes
Fe2 C58 2.1174(15) yes
Fe2 C59 2.0998(14) yes
Fe2 C60 2.0953(13) yes
S1 S2 2.0018(5) yes
S3 S4 2.0396(5) yes
C1 C2 1.444(2) no
C1 C5 1.433(2) no
C1 C6 1.486(2) no
C2 C3 1.446(2) no
C2 C16 1.487(2) no
C3 C4 1.438(2) no
C3 C26 1.482(2) no
C4 C5 1.438(2) no
C4 C36 1.479(2) no
C5 C46 1.487(2) no
C6 C7 1.392(2) no
C6 C8 1.397(2) no
C7 C9 1.386(2) no
C8 C10 1.387(2) no
C9 C11 1.395(2) no
C10 C11 1.389(3) no
C11 C12 1.510(3) no
C12 C13 1.522(3) no
C13 C14 1.527(3) no
C14 C15 1.515(4) no
C16 C17 1.390(2) no
C16 C18 1.394(2) no
C17 C19 1.387(3) no
C18 C20 1.379(3) no
C19 C21 1.390(3) no
C20 C21 1.380(3) no
C21 C22 1.517(3) no
C22 C23 1.546(3) no
C23 C24 1.527(4) no
C24 C25 1.495(4) no
C26 C27 1.397(2) no
C26 C28 1.394(2) no
C27 C29 1.388(2) no
C28 C30 1.387(2) no
C29 C31 1.396(2) no
C30 C31 1.388(2) no
C31 C32 1.513(3) no
C32 C33 1.521(3) no
C33 C34 1.524(3) no
C34 C35 1.513(3) no
C36 C37 1.395(2) no
C36 C38 1.396(2) no
C37 C39 1.387(2) no
C38 C40 1.383(2) no
C39 C41 1.391(2) no
C40 C41 1.391(2) no
C41 C42 1.511(3) no
C42 C43 1.530(3) no
C43 C44 1.525(3) no
C44 C45 1.512(3) no
C46 C47 1.393(2) no
C46 C48 1.398(2) no
C47 C49 1.390(2) no
C48 C50 1.387(2) no
C49 C51 1.388(2) no
C50 C51 1.394(2) no
C51 C52 1.515(3) no
C52 C53 1.521(2) no
C53 C54 1.522(3) no
C54 C55 1.516(3) no
C56 C57 1.428(2) no
C56 C60 1.443(2) no
C56 C61 1.488(2) no
C57 C58 1.432(2) no
C57 C71 1.488(2) no
C58 C59 1.442(2) no
C58 C81 1.484(2) no
C59 C60 1.443(2) no
C59 C91 1.485(2) no
C60 C101 1.480(2) no
C61 C63 1.392(2) no
C61 C62 1.394(2) no
C62 C64 1.387(2) no
C63 C65 1.389(2) no
C64 C66 1.390(2) no
C65 C66 1.392(3) no
C66 C67 1.515(3) no
C67 C68A 1.461(5) no
C67 C68B 1.392(5) no
C68A C69A 1.559(9) no
C68A C68B 1.338(6) no
C68B C69B 1.543(7) no
C69A C70A 1.461(10) no
C69A C70B 0.839(9) no
C69A C69B 0.848(10) no
C69B C70B 1.461(9) no
C71 C73 1.397(2) no
C71 C72 1.396(2) no
C72 C74 1.393(2) no
C73 C75 1.380(2) no
C74 C76 1.388(2) no
C75 C76 1.394(2) no
C76 C77 1.514(3) no
C77 C78 1.528(3) no
C78 C79 1.516(3) no
C79 C80 1.510(4) no
C81 C82 1.397(2) no
C81 C83 1.398(2) no
C82 C84 1.384(2) no
C83 C85 1.382(2) no
C84 C86 1.393(2) no
C85 C86 1.393(2) no
C86 C87 1.504(3) no
C87 C88 1.516(3) no
C88 C89 1.517(3) no
C89 C90 1.510(3) no
C91 C93 1.396(2) no
C91 C92 1.397(2) no
C92 C94 1.377(2) no
C93 C95 1.386(2) no
C94 C96 1.400(2) no
C95 C96 1.386(3) no
C96 C97 1.515(2) no
C97 C98 1.529(3) no
C98 C99 1.512(3) no
C99 C100 1.523(3) no
C101 C102 1.393(2) no
C101 C103 1.399(2) no
C102 C104 1.384(2) no
C103 C105 1.383(2) no
C104 C106 1.395(2) no
C105 C106 1.391(2) no
C106 C107 1.508(3) no
C107 C108 1.523(2) no
C7 H7 0.9300 no
C108 C109 1.526(3) no
C8 H8 0.9300 no
C109 C110 1.514(3) no
C9 H9 0.9300 no
C10 H10 0.9300 no
C12 H12A 0.9700 no
C12 H12B 0.9700 no
C13 H13A 0.9700 no
C13 H13B 0.9700 no
C14 H14A 0.9700 no
C14 H14B 0.9700 no
C15 H15A 0.9600 no
C15 H15B 0.9600 no
C15 H15C 0.9600 no
C17 H17 0.9300 no
C18 H18 0.9300 no
C19 H19 0.9300 no
C20 H20 0.9300 no
C22 H22A 0.9700 no
C22 H22B 0.9700 no
C23 H23A 0.9700 no
C23 H23B 0.9700 no
C24 H24A 0.9700 no
C24 H24B 0.9700 no
C25 H25A 0.9600 no
C25 H25B 0.9600 no
C25 H25C 0.9600 no
C27 H27 0.9300 no
C28 H28 0.9300 no
C29 H29 0.9300 no
C30 H30 0.9300 no
C32 H32A 0.9700 no
C32 H32B 0.9700 no
C33 H33A 0.9700 no
C33 H33B 0.9700 no
C34 H34A 0.9700 no
C34 H34B 0.9700 no
C35 H35A 0.9600 no
C35 H35B 0.9600 no
C35 H35C 0.9600 no
C37 H37 0.9300 no
C38 H38 0.9300 no
C39 H39 0.9300 no
C40 H40 0.9300 no
C42 H42A 0.9700 no
C42 H42B 0.9700 no
C43 H43A 0.9700 no
C43 H43B 0.9700 no
C44 H44A 0.9700 no
C44 H44B 0.9700 no
C45 H45A 0.9600 no
C45 H45B 0.9600 no
C45 H45C 0.9600 no
C47 H47 0.9300 no
C48 H48 0.9300 no
C49 H49 0.9300 no
C50 H50 0.9300 no
C52 H52A 0.9700 no
C52 H52B 0.9700 no
C53 H53A 0.9700 no
C53 H53B 0.9700 no
C54 H54A 0.9700 no
C54 H54B 0.9700 no
C55 H55A 0.9600 no
C55 H55B 0.9600 no
C55 H55C 0.9600 no
C62 H62 0.9300 no
C63 H63 0.9300 no
C64 H64 0.9300 no
C65 H65 0.9300 no
C67 H67A 0.9700 no
C67 H67B 0.9700 no
C67 H67C 0.9700 no
C67 H67D 0.9700 no
C68A H67C 1.1800 no
C68A H68A 0.9700 no
C68A H68B 0.9700 no
C68B H67B 1.1300 no
C68B H68C 0.9700 no
C68B H68D 0.9700 no
C69A H69A 0.9700 no
C69A H69B 0.9700 no
C69A H69C 1.2300 no
C69A H70E 1.1800 no
C69B H69A 0.3300 no
C69B H69C 0.9700 no
C69B H69D 0.9700 no
C70A H70A 0.9600 no
C70A H70B 0.9600 no
C70A H70C 0.9600 no
C70B H69B 0.2200 no
C70B H70D 0.9600 no
C70B H70E 0.9600 no
C70B H70F 0.9600 no
C72 H72 0.9300 no
C73 H73 0.9300 no
C74 H74 0.9300 no
C75 H75 0.9300 no
C77 H77A 0.9700 no
C77 H77B 0.9700 no
C78 H78A 0.9700 no
C78 H78B 0.9700 no
C79 H79A 0.9700 no
C79 H79B 0.9700 no
C80 H80A 0.9600 no
C80 H80B 0.9600 no
C80 H80C 0.9600 no
C82 H82 0.9300 no
C83 H83 0.9300 no
C84 H84 0.9300 no
C85 H85 0.9300 no
C87 H87A 0.9700 no
C87 H87B 0.9700 no
C88 H88A 0.9700 no
C88 H88B 0.9700 no
C89 H89A 0.9700 no
C89 H89B 0.9700 no
C90 H90A 0.9600 no
C90 H90B 0.9600 no
C90 H90C 0.9600 no
C92 H92 0.9300 no
C93 H93 0.9300 no
C94 H94 0.9300 no
C95 H95 0.9300 no
C97 H97A 0.9700 no
C97 H97B 0.9700 no
C98 H98A 0.9700 no
C98 H98B 0.9700 no
C99 H99A 0.9700 no
C99 H99B 0.9700 no
C100 H10A 0.9600 no
C100 H10B 0.9600 no
C100 H10C 0.9600 no
C102 H102 0.9300 no
C103 H103 0.9300 no
C104 H104 0.9300 no
C105 H105 0.9300 no
C107 H10D 0.9700 no
C107 H10E 0.9700 no
C108 H10F 0.9700 no
C108 H10G 0.9700 no
C109 H10H 0.9700 no
C109 H10I 0.9700 no
C110 H11A 0.9600 no
C110 H11B 0.9600 no
C110 H11C 0.9600 no

loop_
_geom_hbond_atom_site_label_D
_geom_hbond_atom_site_label_H
_geom_hbond_atom_site_label_A
_geom_hbond_distance_DH
_geom_hbond_distance_HA
_geom_hbond_distance_DA
_geom_hbond_angle_DHA
_geom_hbond_publ_flag
C17 H17 S4 0.9300 2.6300 3.3850(19) 139.00 yes
C28 H28 S3 0.9300 2.8600 3.5855(17) 135.00 yes
C47 H47 S1 0.9300 2.8000 3.5376(17) 137.00 yes
C63 H63 S4 0.9300 2.8700 3.6374(16) 140.00 yes
C73 H73 S4 0.9300 2.8200 3.2924(18) 112.00 yes
C83 H83 S2 0.9300 2.7100 3.4574(18) 138.00 yes
C102 H102 S3 0.9300 2.8500 3.5944(16) 138.00 yes

loop_
_geom_torsion_atom_site_label_1
_geom_torsion_atom_site_label_2
_geom_torsion_atom_site_label_3
_geom_torsion_atom_site_label_4
_geom_torsion
_geom_torsion_publ_flag
S3 Fe1 S1 S2 -27.98(3) no
S4 Fe1 S1 S2 25.59(3) no
C1 Fe1 S1 S2 165.05(5) no
C2 Fe1 S1 S2 133.83(5) no
C4 Fe1 S1 S2 -135.91(6) no
C5 Fe1 S1 S2 -155.65(5) no
S3 Fe1 C3 C2 155.15(8) no
S4 Fe1 C3 C2 101.92(8) no
C1 Fe1 C3 C2 -38.87(9) no
C4 Fe1 C3 C2 -119.25(11) no
C5 Fe1 C3 C2 -82.19(9) no
S3 Fe1 C3 C4 -85.61(7) no
S4 Fe1 C3 C4 -138.84(7) no
C1 Fe1 C3 C4 80.38(9) no
S1 Fe1 S3 Fe2 45.79(2) no
S4 Fe1 S3 Fe2 -49.40(2) no
C2 Fe1 S3 Fe2 -110.73(7) no
C3 Fe1 S3 Fe2 -134.85(5) no
C4 Fe1 S3 Fe2 -174.51(5) no
C5 Fe1 S3 Fe2 154.59(5) no
S1 Fe1 S3 S4 95.18(2) no
C2 Fe1 S3 S4 -61.33(7) no
C3 Fe1 S3 S4 -85.46(5) no
C4 Fe1 S3 S4 -125.12(5) no
C5 Fe1 S3 S4 -156.01(6) no
C1 Fe1 S4 Fe2 -143.93(7) no
C2 Fe1 S4 Fe2 -164.18(5) no
C3 Fe1 S4 Fe2 155.82(4) no
C4 Fe1 S4 Fe2 126.14(5) no
S1 Fe1 S4 S3 -91.34(2) no
C1 Fe1 S4 S3 163.91(7) no
S1 Fe1 C1 C2 -137.51(9) no
S4 Fe1 C1 C2 -31.55(12) no
C3 Fe1 C1 C2 38.54(9) no
C4 Fe1 C1 C2 81.55(10) no
C5 Fe1 C1 C2 118.77(13) no
S1 Fe1 C4 C3 -150.83(7) no
S3 Fe1 C4 C3 102.08(7) no
S1 Fe1 S4 Fe2 -39.17(2) no
S3 Fe1 S4 Fe2 52.17(2) no
C5 Fe1 C2 C16 -155.68(15) no
C4 Fe1 C1 C5 -37.22(9) no
S1 Fe1 C1 C6 -18.75(15) no
S4 Fe1 C1 C6 87.21(16) no
C2 Fe1 C1 C6 118.76(19) no
C3 Fe1 C1 C6 157.30(17) no
C2 Fe1 S4 S3 143.65(5) no
C3 Fe1 S4 S3 103.65(4) no
C4 Fe1 S4 S3 73.97(5) no
S3 Fe1 C4 C36 -19.77(14) no
S4 Fe1 C4 C36 -70.76(15) no
C1 Fe1 C4 C36 156.23(16) no
C2 Fe1 C4 C36 -159.51(16) no
C3 Fe1 C4 C36 -121.84(17) no
C5 Fe1 C4 C36 118.74(18) no
C3 Fe1 C1 C5 -80.23(10) no
C4 Fe1 C2 C16 161.46(15) no
S4 Fe1 C2 C1 159.06(8) no
C3 Fe1 C2 C1 -117.15(13) no
C4 Fe1 C2 C1 -80.18(10) no
C5 Fe1 C2 C1 -37.32(9) no
C4 Fe1 C1 C6 -159.69(17) no
C5 Fe1 C1 C6 -122.47(19) no
C3 Fe1 C5 C4 -37.08(9) no
S1 Fe1 C5 C46 36.99(15) no
S3 Fe1 C5 C46 -68.62(16) no
C1 Fe1 C5 C46 119.03(18) no
S1 Fe1 C1 C5 103.72(9) no
S4 Fe1 C1 C5 -150.32(8) no
C2 Fe1 C1 C5 -118.77(13) no
C5 Fe1 C3 C26 158.35(16) no
S3 Fe1 C2 C1 -155.19(7) no
C4 Fe1 C3 C26 121.29(18) no
S1 Fe1 C5 C1 -82.04(9) no
S3 Fe1 C5 C1 172.36(7) no
C2 Fe1 C5 C1 38.10(9) no
S1 Fe1 C2 C3 169.92(7) no
S3 Fe1 C2 C3 -38.05(11) no
S4 Fe1 C2 C3 -83.80(8) no
C1 Fe1 C2 C3 117.15(13) no
C4 Fe1 C2 C3 36.97(8) no
C5 Fe1 C2 C3 79.83(9) no
C2 Fe1 C5 C46 157.12(16) no
C3 Fe1 C5 C46 -159.06(16) no
C4 Fe1 C5 C46 -121.99(18) no
S1 Fe1 C2 C1 52.77(10) no
C3 Fe1 C2 C16 124.49(17) no
S3 Fe1 C5 C4 53.37(10) no
C1 Fe1 C5 C4 -118.99(13) no
C2 Fe1 C3 C4 119.25(11) no
S4 Fe1 C4 C3 51.09(9) no
C3 Fe1 C5 C1 81.91(10) no
C4 Fe1 C5 C1 118.99(13) no
S1 Fe1 C5 C4 158.98(8) no
C2 Fe1 C3 C26 -119.46(18) no
S1 Fe1 C4 C5 -31.40(11) no
S3 Fe1 C4 C5 -138.50(8) no
S1 Fe1 C2 C16 -65.59(14) no
S3 Fe1 C2 C16 86.45(15) no
S4 Fe1 C2 C16 40.69(14) no
C1 Fe1 C2 C16 -118.37(17) no
C5 Fe1 C4 C3 -119.42(12) no
S1 Fe1 C4 C36 87.33(14) no
C1 Fe1 C4 C3 -81.92(9) no
S4 Fe1 C4 C5 170.51(7) no
C5 Fe1 C3 C4 37.06(8) no
C2 Fe1 C5 C4 -80.89(9) no
C2 Fe1 C4 C3 -37.67(8) no
C1 Fe1 C3 C26 -158.33(16) no
C3 Fe1 C4 C5 119.42(12) no
S3 Fe1 C3 C26 35.68(15) no
S4 Fe1 C3 C26 -17.55(15) no
C2 Fe1 C4 C5 81.75(9) no
C1 Fe1 C4 C5 37.50(9) no
C57 Fe2 S4 S3 -130.62(4) no
C59 Fe2 S3 Fe1 -148.90(7) no
C57 Fe2 S3 Fe1 115.50(5) no
C58 Fe2 S4 S3 -161.48(5) no
C60 Fe2 S3 Fe1 -171.90(4) no
C56 Fe2 C57 C71 -123.98(17) no
S3 Fe2 C57 C71 -66.79(15) no
S4 Fe2 C57 C71 -19.32(14) no
C56 Fe2 S3 Fe1 147.92(4) no
C56 Fe2 S4 S3 -92.00(5) no
C57 Fe2 S3 S4 66.41(5) no
C59 Fe2 S3 S4 162.01(7) no
C60 Fe2 S3 S4 139.01(5) no
C59 Fe2 S4 S3 -147.03(12) no
C60 Fe2 S4 S3 -72.07(7) no
S2 Fe2 S3 S4 -95.66(2) no
S4 Fe2 S3 Fe1 49.09(2) no
S2 Fe2 S4 S3 90.59(2) no
S2 Fe2 C57 C71 86.33(14) no
C60 Fe2 S4 Fe1 -124.60(7) no
C56 Fe2 C58 C81 -157.17(16) no
C58 Fe2 C57 C71 116.59(17) no
C59 Fe2 C57 C71 154.57(16) no
C56 Fe2 S3 S4 98.83(4) no
C58 Fe2 C60 C101 -159.09(15) no
C59 Fe2 C60 C101 -121.22(17) no
C56 Fe2 C60 C101 121.22(17) no
C58 Fe2 S2 S1 -145.94(5) no
C59 Fe2 S2 S1 174.47(5) no
S2 Fe2 C56 C57 91.38(15) no
C60 Fe2 C57 C71 -161.41(16) no
S2 Fe2 S3 Fe1 -46.57(2) no
S2 Fe2 S4 Fe1 38.06(2) no
C58 Fe2 C56 C57 37.15(8) no
C60 Fe2 C57 C58 82.00(9) no
S2 Fe2 C59 C91 -16.53(14) no
C57 Fe2 C58 C81 -120.31(18) no
C59 Fe2 C58 C81 121.18(18) no
C60 Fe2 C58 C81 159.28(16) no
C57 Fe2 C60 C101 157.94(15) no
C60 Fe2 C59 C91 121.72(18) no
C57 Fe2 S2 S1 -126.91(6) no
C58 Fe2 C60 C59 -37.87(9) no
S3 Fe2 C56 C60 105.18(8) no
C60 Fe2 S2 S1 144.05(6) no
S3 Fe2 C56 C57 -135.34(8) no
C59 Fe2 C57 C56 -81.45(9) no
C60 Fe2 C57 C56 -37.43(8) no
S3 Fe2 S4 Fe1 -52.53(2) no
C56 Fe2 S4 Fe1 -144.53(5) no
C59 Fe2 C56 C57 80.94(9) no
S3 Fe2 C59 C91 86.27(15) no
S4 Fe2 C59 C91 -139.50(12) no
C56 Fe2 C59 C91 159.91(16) no
C57 Fe2 C59 C91 -157.39(16) no
C58 Fe2 C59 C91 -119.98(18) no
S4 Fe2 C58 C81 -66.54(15) no
S2 Fe2 C56 C60 -28.11(19) no
S4 Fe2 C60 C59 -148.86(7) no
S4 Fe2 C56 C60 159.42(8) no
C57 Fe2 C56 C60 -119.48(12) no
S2 Fe2 C58 C57 159.60(7) no
S4 Fe2 C58 C57 53.77(9) no
S2 Fe2 C57 C58 -30.25(11) no
S3 Fe2 C57 C58 176.62(7) no
C57 Fe2 S4 Fe1 176.85(4) no
C58 Fe2 S4 Fe1 145.99(5) no
C59 Fe2 S4 Fe1 160.44(12) no
S2 Fe2 C60 C101 -69.73(14) no
S3 Fe2 C60 C101 37.15(14) no
S4 Fe2 C60 C101 89.92(14) no
C60 Fe2 C56 C57 119.48(12) no
C57 Fe2 C60 C59 -80.85(9) no
S4 Fe2 C57 C58 -135.91(8) no
C56 Fe2 C57 C58 119.44(12) no
S4 Fe2 C56 C57 -81.10(8) no
S2 Fe2 C59 C58 103.45(8) no
S3 Fe2 C59 C58 -153.75(7) no
C56 Fe2 C58 C57 -36.86(8) no
C59 Fe2 C58 C57 -118.51(12) no
S3 Fe2 C60 C59 158.37(8) no
C60 Fe2 C58 C57 -80.42(9) no
S2 Fe2 C58 C59 -81.89(8) no
S3 Fe2 S2 S1 31.07(3) no
S4 Fe2 S2 S1 -22.54(3) no
C56 Fe2 S2 S1 164.87(13) no
C56 Fe2 C60 C59 -117.56(13) no
C56 Fe2 C59 C58 -80.12(9) no
S2 Fe2 C60 C59 51.49(10) no
C57 Fe2 C59 C58 -37.41(8) no
C59 Fe2 C57 C58 37.98(8) no
C57 Fe2 C59 C60 80.89(9) no
C58 Fe2 C59 C60 118.30(12) no
S4 Fe2 C59 C58 -19.52(17) no
C60 Fe2 C56 C61 -119.61(19) no
C58 Fe2 C56 C60 -82.33(10) no
C59 Fe2 C60 C56 117.56(13) no
C60 Fe2 C59 C58 -118.30(12) no
S4 Fe2 C58 C59 172.28(7) no
C56 Fe2 C58 C59 81.65(9) no
S2 Fe2 C58 C81 39.30(15) no
C60 Fe2 C58 C59 38.10(8) no
C59 Fe2 C56 C61 -158.15(17) no
C58 Fe2 C60 C56 79.68(10) no
C59 Fe2 C56 C60 -38.55(9) no
S2 Fe2 C56 C61 -147.71(11) no
S2 Fe2 C59 C60 -138.25(8) no
C57 Fe2 C58 C59 118.51(12) no
S4 Fe2 C59 C60 98.78(14) no
C56 Fe2 C59 C60 38.19(9) no
C58 Fe2 C56 C61 158.06(17) no
C57 Fe2 C60 C56 36.71(9) no
S2 Fe2 C57 C56 -149.69(7) no
S3 Fe2 C57 C56 57.19(9) no
S3 Fe2 C59 C60 -35.45(12) no
S4 Fe2 C56 C61 39.81(15) no
C57 Fe2 C56 C61 120.91(18) no
S4 Fe2 C60 C56 -31.31(12) no
S3 Fe2 C60 C56 -84.07(9) no
S4 Fe2 C57 C56 104.66(8) no
C58 Fe2 C57 C56 -119.44(12) no
S3 Fe2 C56 C61 -14.43(15) no
S2 Fe2 C60 C56 169.05(7) no
Fe1 S1 S2 Fe2 -2.01(4) no
Fe1 S3 S4 Fe2 -122.48(2) no
Fe2 S3 S4 Fe1 122.48(2) no
C5 C1 C6 C8 50.4(2) no
C5 C1 C2 C3 -0.98(16) no
C2 C1 C5 C4 0.12(16) no
C2 C1 C6 C8 -118.68(17) no
Fe1 C1 C5 C46 -127.76(15) no
C6 C1 C2 Fe1 -127.93(15) no
C5 C1 C2 C16 -174.69(13) no
C5 C1 C6 C7 -136.67(17) no
C6 C1 C5 Fe1 129.53(15) no
Fe1 C1 C2 C16 123.94(14) no
C5 C1 C2 Fe1 61.37(10) no
C2 C1 C5 C46 172.32(14) no
C6 C1 C2 C16 -4.0(2) no
Fe1 C1 C5 C4 60.04(10) no
C6 C1 C2 C3 169.73(14) no
C6 C1 C5 C46 1.8(2) no
C2 C1 C5 Fe1 -59.92(10) no
C2 C1 C6 C7 54.3(2) no
C6 C1 C5 C4 -170.43(14) no
Fe1 C1 C2 C3 -62.35(10) no
Fe1 C1 C6 C8 148.31(13) no
Fe1 C1 C6 C7 -38.8(2) no
C3 C2 C16 C17 55.5(2) no
C16 C2 C3 Fe1 -125.28(15) no
Fe1 C2 C3 C4 -59.87(10) no
C1 C2 C16 C18 48.2(2) no
C3 C2 C16 C18 -124.18(17) no
Fe1 C2 C3 C26 124.84(14) no
C1 C2 C3 C26 -173.84(14) no
C1 C2 C3 Fe1 61.32(10) no
Fe1 C2 C16 C17 -41.2(2) no
C16 C2 C3 C26 -0.5(2) no
C1 C2 C3 C4 1.46(16) no
C16 C2 C3 C4 174.85(14) no
C1 C2 C16 C17 -132.12(17) no
Fe1 C2 C16 C18 139.17(14) no
C26 C3 C4 C36 -1.9(2) no
C26 C3 C4 C5 173.91(13) no
C2 C3 C4 C36 -177.15(14) no
C2 C3 C4 C5 -1.40(16) no
Fe1 C3 C4 C36 124.58(15) no
Fe1 C3 C4 C5 -59.67(10) no
C2 C3 C4 Fe1 58.27(10) no
C2 C3 C26 C28 -141.81(16) no
C2 C3 C26 C27 42.9(2) no
C26 C3 C4 Fe1 -126.42(14) no
Fe1 C3 C26 C27 133.81(14) no
Fe1 C3 C26 C28 -50.9(2) no
C4 C3 C26 C28 43.7(2) no
C4 C3 C26 C27 -131.53(16) no
C3 C4 C36 C37 47.7(2) no
C3 C4 C36 C38 -137.53(16) no
C3 C4 C5 C1 0.79(16) no
Fe1 C4 C36 C38 -44.1(2) no
C36 C4 C5 C1 176.67(13) no
C36 C4 C5 Fe1 -124.53(14) no
C3 C4 C5 C46 -171.32(14) no
C3 C4 C5 Fe1 59.59(10) no
Fe1 C4 C36 C37 141.09(13) no
C5 C4 C36 C37 -127.42(16) no
C5 C4 C36 C38 47.4(2) no
C36 C4 C5 C46 4.6(2) no
Fe1 C4 C5 C46 129.09(15) no
Fe1 C4 C5 C1 -58.80(10) no
C4 C5 C46 C48 42.6(2) no
C4 C5 C46 C47 -141.20(16) no
C1 C5 C46 C48 -128.20(17) no
Fe1 C5 C46 C48 139.20(14) no
C1 C5 C46 C47 48.0(2) no
Fe1 C5 C46 C47 -44.6(2) no
C1 C6 C7 C9 -171.82(16) no
C8 C6 C7 C9 1.1(2) no
C7 C6 C8 C10 -1.6(2) no
C1 C6 C8 C10 171.66(15) no
C6 C7 C9 C11 0.4(3) no
C6 C8 C10 C11 0.7(3) no
C7 C9 C11 C10 -1.3(3) no
C7 C9 C11 C12 179.43(17) no
C8 C10 C11 C12 -179.96(16) no
C8 C10 C11 C9 0.8(3) no
C9 C11 C12 C13 66.4(2) no
C10 C11 C12 C13 -112.8(2) no
C11 C12 C13 C14 -178.33(18) no
C12 C13 C14 C15 179.7(2) no
C18 C16 C17 C19 -3.9(3) no
C2 C16 C17 C19 176.46(17) no
C2 C16 C18 C20 -176.91(16) no
C17 C16 C18 C20 3.4(3) no
C16 C17 C19 C21 0.9(3) no
C16 C18 C20 C21 0.1(3) no
C17 C19 C21 C20 2.6(3) no
C17 C19 C21 C22 -178.50(19) no
C18 C20 C21 C22 177.97(19) no
C18 C20 C21 C19 -3.1(3) no
C19 C21 C22 C23 -100.7(3) no
C20 C21 C22 C23 78.2(3) no
C21 C22 C23 C24 74.1(3) no
C22 C23 C24 C25 173.1(2) no
C3 C26 C28 C30 -175.09(15) no
C27 C26 C28 C30 0.2(2) no
C28 C26 C27 C29 0.2(3) no
C3 C26 C27 C29 175.69(16) no
C26 C27 C29 C31 -0.1(3) no
C26 C28 C30 C31 -0.9(3) no
C27 C29 C31 C30 -0.5(3) no
C27 C29 C31 C32 179.02(17) no
C28 C30 C31 C32 -178.53(17) no
C28 C30 C31 C29 1.0(3) no
C30 C31 C32 C33 -105.1(2) no
C29 C31 C32 C33 75.3(2) no
C31 C32 C33 C34 178.62(16) no
C32 C33 C34 C35 179.43(17) no
C4 C36 C37 C39 174.79(14) no
C37 C36 C38 C40 0.5(2) no
C4 C36 C38 C40 -174.41(14) no
C38 C36 C37 C39 -0.2(2) no
C36 C37 C39 C41 0.0(2) no
C36 C38 C40 C41 -0.6(2) no
C37 C39 C41 C40 -0.2(2) no
C37 C39 C41 C42 -179.66(15) no
C38 C40 C41 C39 0.5(2) no
C38 C40 C41 C42 179.97(15) no
C40 C41 C42 C43 -69.9(2) no
C39 C41 C42 C43 109.62(18) no
C41 C42 C43 C44 -178.49(15) no
C42 C43 C44 C45 179.66(17) no
C5 C46 C48 C50 176.33(14) no
C48 C46 C47 C49 -0.2(2) no
C47 C46 C48 C50 -0.1(2) no
C5 C46 C47 C49 -176.55(14) no
C46 C47 C49 C51 0.2(2) no
C46 C48 C50 C51 0.4(2) no
C47 C49 C51 C50 0.1(2) no
C47 C49 C51 C52 -179.79(15) no
C48 C50 C51 C49 -0.4(2) no
C48 C50 C51 C52 179.46(15) no
C50 C51 C52 C53 63.8(2) no
C49 C51 C52 C53 -116.33(18) no
C51 C52 C53 C54 -176.03(15) no
C52 C53 C54 C55 171.59(16) no
Fe2 C56 C60 C101 -125.50(14) no
C61 C56 C60 Fe2 128.74(14) no
C61 C56 C60 C101 3.2(2) no
Fe2 C56 C61 C62 140.62(14) no
C61 C56 C60 C59 -170.19(13) no
C57 C56 C60 C101 175.02(13) no
C57 C56 C61 C63 53.0(2) no
C60 C56 C61 C62 47.1(2) no
C60 C56 C61 C63 -136.69(16) no
Fe2 C56 C57 C58 -59.57(9) no
Fe2 C56 C57 C71 124.59(15) no
Fe2 C56 C61 C63 -43.2(2) no
C57 C56 C61 C62 -123.22(16) no
C57 C56 C60 C59 1.58(15) no
Fe2 C56 C60 C59 61.07(9) no
C61 C56 C57 C58 170.59(13) no
C61 C56 C57 Fe2 -129.85(14) no
C60 C56 C57 C58 -1.21(15) no
C57 C56 C60 Fe2 -59.49(9) no
C60 C56 C57 Fe2 58.36(9) no
C60 C56 C57 C71 -177.06(13) no
C61 C56 C57 C71 -5.3(2) no
C71 C57 C58 Fe2 -123.76(13) no
C56 C57 C58 C81 -172.96(13) no
C56 C57 C71 C73 -133.01(16) no
C58 C57 C71 C72 -120.26(16) no
C56 C57 C58 C59 0.37(15) no
C71 C57 C58 C81 3.2(2) no
Fe2 C57 C71 C72 150.26(13) no
C71 C57 C58 C59 176.48(12) no
C56 C57 C71 C72 55.1(2) no
Fe2 C57 C58 C81 126.92(14) no
Fe2 C57 C58 C59 -59.76(9) no
Fe2 C57 C71 C73 -37.8(2) no
C56 C57 C58 Fe2 60.13(10) no
C58 C57 C71 C73 51.7(2) no
C81 C58 C59 Fe2 -126.07(14) no
C81 C58 C59 C60 173.80(13) no
C57 C58 C59 C60 0.62(15) no
C57 C58 C59 C91 -174.06(12) no
C59 C58 C81 C82 -127.18(16) no
C59 C58 C81 C83 49.7(2) no
C81 C58 C59 C91 -0.9(2) no
Fe2 C58 C81 C82 139.33(14) no
Fe2 C58 C81 C83 -43.8(2) no
C57 C58 C81 C82 44.9(2) no
C57 C58 C81 C83 -138.21(16) no
C57 C58 C59 Fe2 60.75(9) no
Fe2 C58 C59 C60 -60.13(9) no
Fe2 C58 C59 C91 125.19(13) no
C58 C59 C60 C56 -1.35(15) no
C58 C59 C60 Fe2 60.73(9) no
C91 C59 C60 C56 173.20(13) no
C58 C59 C60 C101 -174.71(13) no
C91 C59 C60 Fe2 -124.72(14) no
Fe2 C59 C91 C93 136.77(13) no
C58 C59 C91 C92 -137.33(15) no
C58 C59 C91 C93 43.7(2) no
C60 C59 C91 C92 49.0(2) no
C60 C59 C91 C93 -129.96(16) no
C91 C59 C60 C101 -0.2(2) no
Fe2 C59 C91 C92 -44.3(2) no
Fe2 C59 C60 C56 -62.09(9) no
Fe2 C59 C60 C101 124.56(14) no
C59 C60 C101 C102 -141.33(15) no
Fe2 C60 C101 C103 135.89(13) no
C56 C60 C101 C103 -129.42(16) no
C59 C60 C101 C103 42.8(2) no
Fe2 C60 C101 C102 -48.3(2) no
C56 C60 C101 C102 46.4(2) no
C56 C61 C62 C64 175.80(15) no
C62 C61 C63 C65 0.0(3) no
C63 C61 C62 C64 -0.6(2) no
C56 C61 C63 C65 -176.22(16) no
C61 C62 C64 C66 1.3(3) no
C61 C63 C65 C66 -0.1(3) no
C62 C64 C66 C65 -1.3(3) no
C62 C64 C66 C67 177.46(18) no
C63 C65 C66 C67 -178.04(19) no
C63 C65 C66 C64 0.7(3) no
C65 C66 C67 C68A 0.6(4) no
C64 C66 C67 C68B 116.8(3) no
C64 C66 C67 C68A -178.2(3) no
C65 C66 C67 C68B -64.4(3) no
C68A C67 C68B C69B 58.4(4) no
C66 C67 C68A C68B -107.0(3) no
C66 C67 C68A C69A -174.5(4) no
C68B C67 C68A C69A -67.5(5) no
C66 C67 C68B C68A 107.6(3) no
C66 C67 C68B C69B 166.0(3) no
C68B C68A C69A C69B 7.5(7) no
C68B C68A C69A C70A -118.4(6) no
C68B C68A C69A C70B 128.2(8) no
C69A C68A C68B C69B -4.3(4) no
C67 C68A C68B C69B -127.5(4) no
C69A C68A C68B C67 123.3(4) no
C67 C68A C69A C70B -178.9(7) no
C67 C68A C69A C69B 60.5(8) no
C67 C68A C69A C70A -65.5(6) no
C67 C68B C69B C69A -44.3(8) no
C68A C68B C69B C70B -22.9(5) no
C67 C68B C69B C70B -75.4(6) no
C68A C68B C69B C69A 8.2(7) no
C70A C69A C69B C70B -139.4(16) no
C68A C69A C69B C68B -6.8(6) no
C68A C69A C69B C70B 102.7(11) no
C70A C69A C69B C68B 111.1(8) no
C68A C69A C70B C69B -96.7(12) no
C70A C69A C70B C69B 145.1(14) no
C70B C69A C69B C68B -109.5(10) no
C68B C69B C70B C69A 82.1(12) no
C57 C71 C73 C75 -170.69(15) no
C72 C71 C73 C75 1.4(2) no
C57 C71 C72 C74 170.07(15) no
C73 C71 C72 C74 -2.1(2) no
C71 C72 C74 C76 1.0(3) no
C71 C73 C75 C76 0.4(3) no
C72 C74 C76 C75 0.8(3) no
C72 C74 C76 C77 -178.70(17) no
C73 C75 C76 C77 178.05(17) no
C73 C75 C76 C74 -1.5(3) no
C74 C76 C77 C78 115.0(2) no
C75 C76 C77 C78 -64.6(2) no
C76 C77 C78 C79 174.93(17) no
C77 C78 C79 C80 -178.64(19) no
C82 C81 C83 C85 -1.2(2) no
C58 C81 C83 C85 -178.11(15) no
C58 C81 C82 C84 178.33(14) no
C83 C81 C82 C84 1.3(2) no
C81 C82 C84 C86 -0.1(2) no
C81 C83 C85 C86 -0.1(2) no
C82 C84 C86 C85 -1.2(2) no
C82 C84 C86 C87 178.56(15) no
C83 C85 C86 C84 1.3(2) no
C83 C85 C86 C87 -178.47(15) no
C85 C86 C87 C88 -70.9(2) no
C84 C86 C87 C88 109.40(19) no
C86 C87 C88 C89 173.55(15) no
C87 C88 C89 C90 179.83(18) no
C59 C91 C92 C94 178.89(14) no
C93 C91 C92 C94 -2.1(2) no
C92 C91 C93 C95 2.6(2) no
C59 C91 C93 C95 -178.35(14) no
C91 C92 C94 C96 -0.6(2) no
C91 C93 C95 C96 -0.4(2) no
C92 C94 C96 C95 2.8(2) no
C92 C94 C96 C97 -174.10(15) no
C93 C95 C96 C97 174.59(15) no
C93 C95 C96 C94 -2.3(2) no
C94 C96 C97 C98 56.7(2) no
C95 C96 C97 C98 -120.10(18) no
C96 C97 C98 C99 59.7(2) no
C97 C98 C99 C100 175.04(17) no
C60 C101 C102 C104 -176.18(15) no
C103 C101 C102 C104 -0.2(2) no
C60 C101 C103 C105 176.71(14) no
C102 C101 C103 C105 0.7(2) no
C101 C102 C104 C106 -0.7(3) no
C101 C103 C105 C106 -0.3(2) no
C102 C104 C106 C105 1.1(2) no
C102 C104 C106 C107 179.18(15) no
C103 C105 C106 C104 -0.6(2) no
C103 C105 C106 C107 -178.69(15) no
C104 C106 C107 C108 -101.74(18) no
C105 C106 C107 C108 76.3(2) no
C106 C107 C108 C109 173.42(15) no
C107 C108 C109 C110 174.44(16) no
